data_7061348
loop_
_publ_author_name
'Podjed, Nina'
'Modec, Barbara'
'Cl\'erac, Rodolphe'
'Rouzi\`eres, Mathieu'
'Alcaide, Mar\'ia M.'
'L\'opez-Serrano, Joaqu\'in'

_publ_section_title
;
 Structural diversity and magnetic properties of copper(ii) quinaldinate
 compounds with amino alcohols
;
_journal_issue 15
_journal_name_full 'New Journal of Chemistry'
_journal_page_first 6899
_journal_page_last 6920
_journal_paper_doi 10.1039/D2NJ00296E
_journal_volume 46
_journal_year 2022
_chemical_formula_moiety 'C12 H33 Cu N3 O3, 2(C10 H6 N O2)'
_chemical_formula_sum 'C32 H45 Cu N5 O7'
_chemical_formula_weight 675.27
_space_group_crystal_system triclinic
_space_group_IT_number 2
_space_group_name_Hall '-P 1'
_space_group_name_H-M_alt 'P -1'
_atom_sites_solution_hydrogens geom
_atom_sites_solution_primary dual
_audit_creation_date 2022-02-17
_audit_creation_method
;
Olex2 1.2
(compiled 2018.05.29 svn.r3508 for OlexSys, GUI svn.r5506)
;
_audit_update_record
;
2022-02-17 deposited with the CCDC.	2022-03-01 downloaded from the CCDC.
;
_cell_angle_alpha 110.376(4)
_cell_angle_beta 100.665(3)
_cell_angle_gamma 91.832(3)
_cell_formula_units_Z 8
_cell_length_a 14.1491(5)
_cell_length_b 21.7604(9)
_cell_length_c 23.6679(9)
_cell_measurement_reflns_used 9796
_cell_measurement_temperature 150.00(10)
_cell_measurement_theta_max 26.9270
_cell_measurement_theta_min 2.5530
_cell_volume 6676.3(5)
_computing_cell_refinement 'CrysAlisPro 1.171.40.68a (Rigaku OD, 2019)'
_computing_data_collection 'CrysAlisPro 1.171.40.68a (Rigaku OD, 2019)'
_computing_data_reduction 'CrysAlisPro 1.171.40.68a (Rigaku OD, 2019)'
_computing_molecular_graphics 'Olex2 (Dolomanov et al., 2009)'
_computing_publication_material 'Olex2 (Dolomanov et al., 2009)'
_computing_structure_refinement 'ShelXL (Sheldrick, 2015)'
_computing_structure_solution 'ShelXT (Sheldrick, 2015)'
_diffrn_ambient_environment N~2~
_diffrn_ambient_temperature 150.00(10)
_diffrn_detector 'CCD plate'
_diffrn_detector_area_resol_mean 10.4933
_diffrn_detector_type Atlas
_diffrn_measured_fraction_theta_full 0.999
_diffrn_measured_fraction_theta_max 0.861
_diffrn_measurement_details
;
List of Runs (angles in degrees, time in seconds):

  # Type    Start    End  Width  t~exp~   \w     \q     \k     \f   Frames
#--------------------------------------------------------------------------
  1  \w    -52.00 -20.00   1.00   90.00    --   14.21 -37.00  60.00   32
  2  \w     17.00  89.00   1.00   90.00    --   14.21  37.00-120.00   72
  3  \w    -40.00  46.00   1.00   90.00    --   14.21 -77.00 120.00   86
  4  \w      6.00  52.00   1.00   90.00    --   14.21  37.00  60.00   46
  5  \w    -11.00  87.00   1.00   90.00    --   14.21  57.00 -30.00   98
  6  \w    -26.00  15.00   1.00   90.00    --  -14.52 -77.00   0.00   41
;
_diffrn_measurement_device 'four-circle diffractometer'
_diffrn_measurement_device_type 'SuperNova, Dual, Cu at home/near, Atlas'
_diffrn_measurement_method '\w scans'
_diffrn_orient_matrix_type 'CrysAlisPro convention (1999,Acta A55,543-557)'
_diffrn_orient_matrix_UB_11 0.0447708000
_diffrn_orient_matrix_UB_12 0.0190280000
_diffrn_orient_matrix_UB_13 0.0163017000
_diffrn_orient_matrix_UB_21 0.0225533000
_diffrn_orient_matrix_UB_22 -0.0184863000
_diffrn_orient_matrix_UB_23 -0.0240267000
_diffrn_orient_matrix_UB_31 -0.0108587000
_diffrn_orient_matrix_UB_32 0.0227737000
_diffrn_orient_matrix_UB_33 -0.0150290000
_diffrn_radiation_monochromator mirror
_diffrn_radiation_probe x-ray
_diffrn_radiation_type MoK\a
_diffrn_radiation_wavelength 0.71073
_diffrn_reflns_av_R_equivalents 0.0583
_diffrn_reflns_av_unetI/netI 0.1286
_diffrn_reflns_Laue_measured_fraction_full 0.999
_diffrn_reflns_Laue_measured_fraction_max 0.861
_diffrn_reflns_limit_h_max 19
_diffrn_reflns_limit_h_min -16
_diffrn_reflns_limit_k_max 23
_diffrn_reflns_limit_k_min -30
_diffrn_reflns_limit_l_max 30
_diffrn_reflns_limit_l_min -32
_diffrn_reflns_number 68809
_diffrn_reflns_point_group_measured_fraction_full 0.999
_diffrn_reflns_point_group_measured_fraction_max 0.861
_diffrn_reflns_theta_full 25.242
_diffrn_reflns_theta_max 30.391
_diffrn_reflns_theta_min 2.372
_diffrn_source 'micro-focus sealed X-ray tube'
_diffrn_source_type 'SuperNova (Mo) X-ray Source'
_exptl_absorpt_coefficient_mu 0.707
_exptl_absorpt_correction_T_max 1.00000
_exptl_absorpt_correction_T_min 0.54447
_exptl_absorpt_correction_type multi-scan
_exptl_absorpt_process_details
;
CrysAlisPro 1.171.40.68a (Rigaku Oxford Diffraction, 2019)
Empirical absorption correction using spherical harmonics,
 implemented in SCALE3 ABSPACK scaling algorithm.
;
_exptl_crystal_colour blue
_exptl_crystal_density_diffrn 1.344
_exptl_crystal_description plate
_exptl_crystal_F_000 2856
_exptl_crystal_size_max 0.2
_exptl_crystal_size_mid 0.15
_exptl_crystal_size_min 0.04
_refine_diff_density_max 0.882
_refine_diff_density_min -0.668
_refine_diff_density_rms 0.077
_refine_ls_extinction_method none
_refine_ls_goodness_of_fit_ref 1.014
_refine_ls_hydrogen_treatment mixed
_refine_ls_matrix_type full
_refine_ls_number_parameters 1654
_refine_ls_number_reflns 34714
_refine_ls_number_restraints 28
_refine_ls_restrained_S_all 1.017
_refine_ls_R_factor_all 0.1656
_refine_ls_R_factor_gt 0.0684
_refine_ls_shift/su_max 0.001
_refine_ls_shift/su_mean 0.000
_refine_ls_structure_factor_coef Fsqd
_refine_ls_weighting_details 'w=1/[\s^2^(Fo^2^)+(0.0600P)^2^] where P=(Fo^2^+2Fc^2^)/3'
_refine_ls_weighting_scheme calc
_refine_ls_wR_factor_gt 0.1354
_refine_ls_wR_factor_ref 0.1749
_reflns_Friedel_coverage 0.000
_reflns_number_gt 16450
_reflns_number_total 34714
_reflns_threshold_expression 'I > 2\s(I)'
_cod_data_source_file d2nj00296e2.cif
_cod_data_source_block 10e
_cod_depositor_comments 'Adding full bibliography for 7061330--7061353.cif.'
_cod_database_code 7061348
_shelx_shelxl_version_number 2018/3
_shelx_space_group_comment
;
The symmetry employed for this shelxl refinement is uniquely defined
by the following loop, which should always be used as a source of
symmetry information in preference to the above space-group names.
They are only intended as comments.
;
_shelx_estimated_absorpt_t_max 0.972
_shelx_estimated_absorpt_t_min 0.871
_reflns_odcompleteness_completeness 99.89
_reflns_odcompleteness_iscentric 1
_reflns_odcompleteness_theta 27.50
_olex2_refinement_description
;
1. Fixed Uiso
 At 1.2 times of:
  All C(H) groups, All C(H,H) groups, All C(H,H,H,H) groups, All N(H,H) groups
 At 1.5 times of:
  All C(H,H,H) groups, All O(H) groups
2. Restrained distances
 O10-H10
 0.85 with sigma of 0.01
 O11-H11A
 0.85 with sigma of 0.01
 O5-H5
 0.85 with sigma of 0.01
 O4-H4
 0.85 with sigma of 0.01
 O8-H8
 0.85 with sigma of 0.01
 O7-H7
 0.85 with sigma of 0.01
 O2-H2
 0.85 with sigma of 0.01
 O1-H1
 0.85 with sigma of 0.01
 C102-H10
 1.906992 with sigma of 0.02
 Cu4-H10
 3.077491 with sigma of 0.02
 C112-H11A
 1.912863 with sigma of 0.02
 Cu4-H11A
 2.704114 with sigma of 0.02
 C52-H5
 1.929347 with sigma of 0.02
 Cu2-H5
 3.128236 with sigma of 0.02
 C42-H4
 1.905599 with sigma of 0.02
 Cu2-H4
 2.707278 with sigma of 0.02
 C82-H8
 1.908404 with sigma of 0.02
 Cu3-H8
 3.134538 with sigma of 0.02
 C72-H7
 1.897516 with sigma of 0.02
 Cu3-H7
 2.728809 with sigma of 0.02
 C22-H2
 1.913066 with sigma of 0.02
 Cu1-H2
 2.708558 with sigma of 0.02
 C12-H1
 1.913707 with sigma of 0.02
 Cu1-H1
 3.096232 with sigma of 0.02
 C72-C71A \\sim C72-C71
 with sigma of 0.02
 N7-C71A \\sim N7-C71
 with sigma of 0.02
 C71A-C73A \\sim C73-C71
 with sigma of 0.02
 C74-C73 \\sim C73A-C74A
 with sigma of 0.02
3. Uiso/Uaniso restraints and constraints
Uanis(C72) = Uanis(C71A) = Uanis(C71) = Uanis(C73A) = Uanis(C74A) = Uanis(C73)
= Uanis(C74)
4. Others
 Sof(H72C)=Sof(H72D)=Sof(C71A)=Sof(H71A)=Sof(C73A)=Sof(H73C)=Sof(H73D)=
 Sof(C74A)=Sof(H74D)=Sof(H74E)=Sof(H74F)=1-FVAR(1)
 Sof(H72A)=Sof(H72B)=Sof(C71)=Sof(H71)=Sof(C73)=Sof(H73A)=Sof(H73B)=Sof(C74)=
 Sof(H74A)=Sof(H74B)=Sof(H74C)=FVAR(1)
5.a Ternary CH refined with riding coordinates:
 C11(H11), C21(H21), C31(H31), C41(H41), C51(H51), C61(H61), C81(H81),
 C91(H91), C101(H101), C111(H111), C121(H121), C71(H71), C71A(H71A)
5.b Secondary CH2 refined with riding coordinates:
 N1(H1A,H1B), N2(H2A,H2B), N3(H3A,H3B), N4(H4A,H4B), N5(H5A,H5B), N6(H6A,H6B),
 N7(H7A,H7B), N8(H8A,H8B), N9(H9A,H9B), N10(H10A,H10B), N11(H11B,H11C),
 N12(H12C,H12D), C12(H12A,H12B), C13(H13A,H13B), C22(H22A,H22B), C23(H23A,H23B),
  C32(H32A,H32B), C33(H33A,H33B), C42(H42A,H42B), C43(H43A,H43B), C52(H52A,
 H52B), C53(H53A,H53B), C62(H62A,H62B), C63(H63A,H63B), C72(H72A,H72B),
 C72(H72C,H72D), C82(H82A,H82B), C83(H83A,H83B), C92(H92A,H92B), C93(H93A,H93B),
  C102(H10C,H10D), C103(H10E,H10F), C112(H11D,H11E), C113(H11F,H11G), C122(H12E,
 H12F), C123(H12G,H12H), C73(H73A,H73B), C73A(H73C,H73D)
5.c Aromatic/amide H refined with riding coordinates:
 C131(H131), C132(H132), C133(H133), C134(H134), C136(H136), C137(H137),
 C141(H141), C142(H142), C143(H143), C144(H144), C146(H146), C147(H147),
 C151(H151), C152(H152), C153(H153), C154(H154), C156(H156), C157(H157),
 C161(H161), C162(H162), C163(H163), C164(H164), C166(H166), C167(H167),
 C171(H171), C172(H172), C173(H173), C174(H174), C176(H176), C177(H177),
 C181(H181), C182(H182), C183(H183), C184(H184), C186(H186), C187(H187),
 C191(H191), C192(H192), C193(H193), C194(H194), C196(H196), C197(H197),
 C201(H201), C202(H202), C203(H203), C204(H204), C206(H206), C207(H207)
5.d Idealised Me refined as rotating group:
 C14(H14A,H14B,H14C), C24(H24A,H24B,H24C), C34(H34A,H34B,H34C), C44(H44A,H44B,
 H44C), C54(H54A,H54B,H54C), C64(H64A,H64B,H64C), C84(H84A,H84B,H84C), C94(H94A,
 H94B,H94C), C104(H10G,H10H,H10I), C114(H11H,H11I,H11J), C124(H12I,H12J,H12K),
 C74(H74A,H74B,H74C), C74A(H74D,H74E,H74F)
5.e Idealised tetrahedral OH refined as rotating group:
 O3(H3), O6(H6), O9(H9), O12(H12)
;
_oxdiff_exptl_absorpt_empirical_details
;
Empirical correction (ABSPACK) includes:
- Absorption correction using spherical harmonics
- Frame scaling
;
_oxdiff_exptl_absorpt_empirical_full_max 1.470
_oxdiff_exptl_absorpt_empirical_full_min 0.706

loop_
_space_group_symop_operation_xyz
'x, y, z'
'-x, -y, -z'

loop_
_atom_site_label
_atom_site_type_symbol
_atom_site_fract_x
_atom_site_fract_y
_atom_site_fract_z
_atom_site_U_iso_or_equiv
_atom_site_adp_type
_atom_site_occupancy
_atom_site_site_symmetry_order
_atom_site_calc_flag
_atom_site_refinement_flags_posn
_atom_site_refinement_flags_adp
_atom_site_refinement_flags_occupancy
_atom_site_disorder_assembly
_atom_site_disorder_group
Cu1 Cu 1.27111(3) -0.23349(2) 0.22880(2) 0.03030(12) Uani 1 1 d D . . . .
Cu2 Cu 0.80112(3) -0.23083(2) 0.30483(2) 0.03570(13) Uani 1 1 d D . . . .
Cu3 Cu 0.26292(3) 0.48877(2) 0.53367(2) 0.03097(12) Uani 1 1 d D . . . .
Cu4 Cu -0.26376(3) 0.99450(2) 0.96928(2) 0.02891(12) Uani 1 1 d D . . . .
O1 O 1.38159(19) -0.23316(12) 0.16571(13) 0.0360(7) Uani 1 1 d D . . . .
H1 H 1.4244(17) -0.2588(9) 0.1525(16) 0.054 Uiso 1 1 d DR . . . .
O2 O 1.15600(18) -0.21537(12) 0.17564(13) 0.0344(6) Uani 1 1 d D . . . .
H2 H 1.1274(15) -0.1796(7) 0.1824(14) 0.052 Uiso 1 1 d DR . . . .
O3 O 1.2012(2) -0.20167(14) 0.32464(15) 0.0476(8) Uani 1 1 d . . . . .
H3 H 1.156663 -0.231325 0.311503 0.071 Uiso 1 1 calc GR . . . .
O4 O 0.9104(2) -0.25311(14) 0.35851(15) 0.0514(8) Uani 1 1 d D . . . .
H4 H 0.9384(17) -0.2893(7) 0.3500(15) 0.077 Uiso 1 1 d DR . . . .
O5 O 0.6894(2) -0.23494(13) 0.36765(14) 0.0424(7) Uani 1 1 d D . . . .
H5 H 0.6434(16) -0.2105(9) 0.3787(16) 0.064 Uiso 1 1 d DR . . . .
O6 O 0.8626(2) -0.26158(14) 0.20486(15) 0.0469(8) Uani 1 1 d . . . . .
H6 H 0.907417 -0.232033 0.219117 0.070 Uiso 1 1 calc GR . . . .
O7 O 0.3712(2) 0.45281(13) 0.57685(14) 0.0443(7) Uani 1 1 d D . . . .
H7 H 0.3983(17) 0.4167(8) 0.5628(13) 0.067 Uiso 1 1 d DR . . . .
O8 O 0.1461(2) 0.47681(13) 0.59121(14) 0.0426(7) Uani 1 1 d D . . . .
H8 H 0.1027(16) 0.5027(9) 0.6051(16) 0.064 Uiso 1 1 d DR . . . .
O9 O 0.3344(2) 0.48413(14) 0.44519(15) 0.0504(8) Uani 1 1 d . . . . .
H9 H 0.379972 0.512944 0.461628 0.076 Uiso 1 1 calc GR . . . .
O10 O -0.16535(19) 0.98611(12) 0.89862(13) 0.0374(7) Uani 1 1 d D . . . .
H10 H -0.1219(18) 0.9609(9) 0.8863(16) 0.056 Uiso 1 1 d DR . . . .
O11 O -0.38054(18) 1.00566(12) 0.91339(13) 0.0367(7) Uani 1 1 d D . . . .
H11A H -0.4112(15) 1.0408(7) 0.9182(15) 0.055 Uiso 1 1 d DR . . . .
O12 O -0.3221(2) 1.03720(14) 1.07322(16) 0.0498(8) Uani 1 1 d . . . . .
H12 H -0.362328 1.004814 1.059554 0.075 Uiso 1 1 calc GR . . . .
O13 O 1.5269(2) -0.30579(13) 0.18194(15) 0.0505(8) Uani 1 1 d . . . . .
O14 O 1.0826(2) -0.31889(13) 0.27434(15) 0.0516(9) Uani 1 1 d . . . . .
O15 O 0.9862(2) -0.14771(12) 0.25731(15) 0.0493(8) Uani 1 1 d . . . . .
O16 O 0.54579(19) -0.16053(12) 0.34608(13) 0.0425(7) Uani 1 1 d . . . . .
O17 O 0.54244(19) 0.40231(13) 0.48954(14) 0.0460(8) Uani 1 1 d . . . . .
O18 O 0.0081(2) 0.56171(14) 0.59194(16) 0.0597(9) Uani 1 1 d . . . . .
O19 O -0.01559(19) 0.91923(12) 0.92282(14) 0.0420(7) Uani 1 1 d . . . . .
O20 O -0.5621(2) 1.08114(13) 0.97175(16) 0.0534(9) Uani 1 1 d . . . . .
O131 O 1.4077(2) -0.37857(14) 0.17607(17) 0.0601(9) Uani 1 1 d . . . . .
O141 O 0.9677(2) -0.36168(13) 0.30736(16) 0.0541(9) Uani 1 1 d . . . . .
O151 O 1.10739(19) -0.10393(12) 0.23062(14) 0.0414(7) Uani 1 1 d . . . . .
O161 O 0.6688(2) -0.08778(13) 0.35716(15) 0.0487(8) Uani 1 1 d . . . . .
O171 O 0.4176(2) 0.34867(12) 0.50380(14) 0.0434(7) Uani 1 1 d . . . . .
O181 O 0.1393(2) 0.63151(14) 0.61362(16) 0.0549(9) Uani 1 1 d . . . . .
O191 O -0.12513(19) 0.84968(13) 0.93275(14) 0.0425(7) Uani 1 1 d . . . . .
O201 O -0.43337(19) 1.12004(12) 0.94865(14) 0.0425(8) Uani 1 1 d . . . . .
N1 N 1.3156(2) -0.13677(13) 0.25915(14) 0.0280(7) Uani 1 1 d . . . . .
H1A H 1.266545 -0.113494 0.268927 0.034 Uiso 1 1 calc R . . . .
H1B H 1.362189 -0.126186 0.292868 0.034 Uiso 1 1 calc R . . . .
N2 N 1.2140(2) -0.32688(14) 0.18334(15) 0.0351(8) Uani 1 1 d . . . . .
H2A H 1.260412 -0.352137 0.171789 0.042 Uiso 1 1 calc R . . . .
H2B H 1.186748 -0.341457 0.207930 0.042 Uiso 1 1 calc R . . . .
N3 N 1.3698(2) -0.25849(14) 0.28818(15) 0.0312(7) Uani 1 1 d . . . . .
H3A H 1.395574 -0.293948 0.267299 0.037 Uiso 1 1 calc R . . . .
H3B H 1.417022 -0.225698 0.306851 0.037 Uiso 1 1 calc R . . . .
N4 N 0.8644(2) -0.13869(15) 0.35310(18) 0.0468(10) Uani 1 1 d . . . . .
H4A H 0.891970 -0.123638 0.328933 0.056 Uiso 1 1 calc R . . . .
H4B H 0.819819 -0.112385 0.366154 0.056 Uiso 1 1 calc R . . . .
N5 N 0.7542(2) -0.32643(14) 0.26969(15) 0.0387(9) Uani 1 1 d . . . . .
H5A H 0.707370 -0.334304 0.236463 0.046 Uiso 1 1 calc R . . . .
H5B H 0.802414 -0.349609 0.257998 0.046 Uiso 1 1 calc R . . . .
N6 N 0.7019(2) -0.20154(15) 0.25005(16) 0.0400(9) Uani 1 1 d . . . . .
H6A H 0.654464 -0.233951 0.229887 0.048 Uiso 1 1 calc R . . . .
H6B H 0.676507 -0.167023 0.272908 0.048 Uiso 1 1 calc R . . . .
N7 N 0.3281(2) 0.57502(16) 0.59621(17) 0.0451(9) Uani 1 1 d D . . . .
H7A H 0.366379 0.594323 0.579965 0.054 Uiso 1 1 calc R . . A .
H7B H 0.284482 0.602009 0.609551 0.054 Uiso 1 1 calc R . . A .
N8 N 0.2060(2) 0.39480(14) 0.48713(15) 0.0368(8) Uani 1 1 d . . . . .
H8A H 0.159703 0.392956 0.455303 0.044 Uiso 1 1 calc R . . . .
H8B H 0.251607 0.370594 0.472502 0.044 Uiso 1 1 calc R . . . .
N9 N 0.1675(2) 0.53222(15) 0.48913(16) 0.0416(9) Uani 1 1 d . . . . .
H9A H 0.118157 0.502647 0.465273 0.050 Uiso 1 1 calc R . . . .
H9B H 0.144269 0.564157 0.516579 0.050 Uiso 1 1 calc R . . . .
N10 N -0.2226(2) 1.08992(14) 0.99067(15) 0.0323(8) Uani 1 1 d . . . . .
H10A H -0.271403 1.113407 1.000522 0.039 Uiso 1 1 calc R . . . .
H10B H -0.173637 1.103389 1.023255 0.039 Uiso 1 1 calc R . . . .
N11 N -0.3197(2) 0.90010(14) 0.93339(15) 0.0312(7) Uani 1 1 d . . . . .
H11B H -0.273547 0.874251 0.922622 0.037 Uiso 1 1 calc R . . . .
H11C H -0.343571 0.889467 0.961394 0.037 Uiso 1 1 calc R . . . .
N12 N -0.1581(2) 0.97771(14) 1.03069(14) 0.0301(7) Uani 1 1 d . . . . .
H12C H -0.131445 0.942016 1.011206 0.036 Uiso 1 1 calc R . . . .
H12D H -0.112410 1.011665 1.045545 0.036 Uiso 1 1 calc R . . . .
N13 N 1.6359(2) -0.40735(15) 0.13791(16) 0.0372(8) Uani 1 1 d . . . . .
N14 N 1.1596(2) -0.43606(15) 0.24267(17) 0.0389(8) Uani 1 1 d . . . . .
N15 N 0.9283(2) -0.02610(14) 0.30861(16) 0.0342(8) Uani 1 1 d . . . . .
N16 N 0.4388(2) -0.05562(15) 0.38813(15) 0.0369(8) Uani 1 1 d . . . . .
N17 N 0.5795(2) 0.28842(15) 0.40474(16) 0.0348(8) Uani 1 1 d . . . . .
N18 N -0.0869(2) 0.66801(17) 0.64991(17) 0.0432(9) Uani 1 1 d . . . . .
N19 N 0.0985(2) 0.81895(14) 0.88772(15) 0.0308(7) Uani 1 1 d . . . . .
N20 N -0.6343(2) 1.19944(14) 0.99564(15) 0.0332(8) Uani 1 1 d . . . . .
C11 C 1.3526(3) -0.12041(17) 0.21061(19) 0.0320(9) Uani 1 1 d . . . . .
H11 H 1.298119 -0.128492 0.175743 0.038 Uiso 1 1 calc R . . . .
C12 C 1.4262(3) -0.16658(18) 0.1884(2) 0.0357(10) Uani 1 1 d D . . . .
H12A H 1.449520 -0.157347 0.155810 0.043 Uiso 1 1 calc R . . . .
H12B H 1.480923 -0.160437 0.221998 0.043 Uiso 1 1 calc R . . . .
C13 C 1.3946(3) -0.04891(17) 0.2310(2) 0.0377(10) Uani 1 1 d . . . . .
H13A H 1.448292 -0.039895 0.265816 0.045 Uiso 1 1 calc R . . . .
H13B H 1.419763 -0.042854 0.197678 0.045 Uiso 1 1 calc R . . . .
C14 C 1.3221(3) 0.00063(18) 0.2493(2) 0.0439(11) Uani 1 1 d . . . . .
H14A H 1.265772 -0.010417 0.216610 0.066 Uiso 1 1 calc GR . . . .
H14B H 1.350872 0.044033 0.256740 0.066 Uiso 1 1 calc GR . . . .
H14C H 1.303905 -0.000422 0.286089 0.066 Uiso 1 1 calc GR . . . .
C21 C 1.1408(3) -0.33105(19) 0.1286(2) 0.0416(11) Uani 1 1 d . . . . .
H21 H 1.174632 -0.328032 0.096879 0.050 Uiso 1 1 calc R . . . .
C22 C 1.0850(3) -0.27158(18) 0.1472(2) 0.0396(10) Uani 1 1 d D . . . .
H22A H 1.042648 -0.268296 0.111392 0.048 Uiso 1 1 calc R . . . .
H22B H 1.046178 -0.274779 0.176020 0.048 Uiso 1 1 calc R . . . .
C23 C 1.0724(4) -0.3942(2) 0.1011(2) 0.0602(14) Uani 1 1 d . . . . .
H23A H 1.023634 -0.391188 0.067769 0.072 Uiso 1 1 calc R . . . .
H23B H 1.039591 -0.398114 0.132467 0.072 Uiso 1 1 calc R . . . .
C24 C 1.1230(4) -0.4569(2) 0.0763(3) 0.0722(16) Uani 1 1 d . . . . .
H24A H 1.157648 -0.452770 0.046393 0.108 Uiso 1 1 calc GR . . . .
H24B H 1.075387 -0.494499 0.057430 0.108 Uiso 1 1 calc GR . . . .
H24C H 1.167321 -0.462398 0.109773 0.108 Uiso 1 1 calc GR . . . .
C31 C 1.3260(3) -0.2727(2) 0.3356(2) 0.0487(12) Uani 1 1 d . . . . .
H31 H 1.276665 -0.310367 0.313634 0.058 Uiso 1 1 calc R . . . .
C32 C 1.2752(4) -0.2159(2) 0.3665(2) 0.0547(13) Uani 1 1 d . . . . .
H32A H 1.246966 -0.225217 0.397328 0.066 Uiso 1 1 calc R . . . .
H32B H 1.321966 -0.177313 0.387476 0.066 Uiso 1 1 calc R . . . .
C33 C 1.3989(3) -0.2927(2) 0.3803(2) 0.0539(13) Uani 1 1 d . . . . .
H33A H 1.458527 -0.263714 0.392479 0.065 Uiso 1 1 calc R . . . .
H33B H 1.373880 -0.287085 0.417094 0.065 Uiso 1 1 calc R . . . .
C34 C 1.4207(3) -0.3634(2) 0.3528(2) 0.0574(14) Uani 1 1 d . . . . .
H34A H 1.444214 -0.369440 0.315926 0.086 Uiso 1 1 calc GR . . . .
H34B H 1.362744 -0.392436 0.343164 0.086 Uiso 1 1 calc GR . . . .
H34C H 1.468904 -0.373002 0.382000 0.086 Uiso 1 1 calc GR . . . .
C41 C 0.9381(4) -0.1377(2) 0.4065(3) 0.087(2) Uani 1 1 d . . . . .
H41 H 0.903947 -0.138223 0.438802 0.105 Uiso 1 1 calc R . . . .
C42 C 0.9834(4) -0.1990(2) 0.3883(3) 0.086(2) Uani 1 1 d D . . . .
H42A H 1.025399 -0.197820 0.360537 0.103 Uiso 1 1 calc R . . . .
H42B H 1.022396 -0.203982 0.424428 0.103 Uiso 1 1 calc R . . . .
C43 C 1.0125(5) -0.0782(3) 0.4341(3) 0.095(2) Uani 1 1 d . . . . .
H43A H 1.044044 -0.075153 0.401991 0.113 Uiso 1 1 calc R . . . .
H43B H 0.978996 -0.039135 0.447440 0.113 Uiso 1 1 calc R . . . .
C44 C 1.0886(7) -0.0772(4) 0.4872(4) 0.192(5) Uani 1 1 d . . . . .
H44A H 1.133856 -0.107759 0.472571 0.288 Uiso 1 1 calc GR . . . .
H44B H 1.059125 -0.089595 0.515624 0.288 Uiso 1 1 calc GR . . . .
H44C H 1.121764 -0.033635 0.507630 0.288 Uiso 1 1 calc GR . . . .
C51 C 0.7172(3) -0.34799(19) 0.3144(2) 0.0452(11) Uani 1 1 d . . . . .
H51 H 0.772096 -0.343202 0.348243 0.054 Uiso 1 1 calc R . . . .
C52 C 0.6460(3) -0.3032(2) 0.3411(2) 0.0495(13) Uani 1 1 d D . . . .
H52A H 0.589616 -0.307531 0.309158 0.059 Uiso 1 1 calc R . . . .
H52B H 0.625222 -0.315697 0.372820 0.059 Uiso 1 1 calc R . . . .
C53 C 0.6743(3) -0.42009(19) 0.2889(2) 0.0502(12) Uani 1 1 d . . . . .
H53A H 0.619950 -0.426292 0.255074 0.060 Uiso 1 1 calc R . . . .
H53B H 0.650090 -0.429940 0.320857 0.060 Uiso 1 1 calc R . . . .
C54 C 0.7469(4) -0.4687(2) 0.2660(2) 0.0635(15) Uani 1 1 d . . . . .
H54A H 0.773102 -0.458238 0.235384 0.095 Uiso 1 1 calc GR . . . .
H54B H 0.714867 -0.512685 0.248263 0.095 Uiso 1 1 calc GR . . . .
H54C H 0.798294 -0.465499 0.299953 0.095 Uiso 1 1 calc GR . . . .
C61 C 0.7461(4) -0.1832(2) 0.2050(2) 0.0537(13) Uani 1 1 d . . . . .
H61 H 0.801275 -0.150469 0.229233 0.064 Uiso 1 1 calc R . . . .
C62 C 0.7880(3) -0.2439(2) 0.1671(2) 0.0477(12) Uani 1 1 d . . . . .
H62A H 0.737331 -0.280352 0.147426 0.057 Uiso 1 1 calc R . . . .
H62B H 0.812995 -0.234789 0.135020 0.057 Uiso 1 1 calc R . . . .
C63 C 0.6834(4) -0.1523(2) 0.1689(3) 0.0656(16) Uani 1 1 d . . . . .
H63A H 0.623410 -0.180887 0.149471 0.079 Uiso 1 1 calc R . . . .
H63B H 0.714160 -0.149835 0.136281 0.079 Uiso 1 1 calc R . . . .
C64 C 0.6588(3) -0.08394(19) 0.2037(2) 0.0470(12) Uani 1 1 d . . . . .
H64A H 0.610115 -0.071052 0.177176 0.071 Uiso 1 1 calc GR . . . .
H64B H 0.715741 -0.053186 0.216927 0.071 Uiso 1 1 calc GR . . . .
H64C H 0.634896 -0.084277 0.239014 0.071 Uiso 1 1 calc GR . . . .
C72 C 0.4442(3) 0.5040(2) 0.6157(2) 0.0530(8) Uani 1 1 d D . . . .
H72A H 0.482284 0.518586 0.591659 0.064 Uiso 0.733(4) 1 calc R . P B 1
H72B H 0.486896 0.489642 0.644633 0.064 Uiso 0.733(4) 1 calc R . P B 1
H72C H 0.494300 0.505478 0.593024 0.064 Uiso 0.267(4) 1 calc R . P B 2
H72D H 0.473133 0.492497 0.650626 0.064 Uiso 0.267(4) 1 calc R . P B 2
C81 C 0.1651(3) 0.36764(18) 0.5276(2) 0.0415(11) Uani 1 1 d . . . . .
H81 H 0.218723 0.367632 0.560405 0.050 Uiso 1 1 calc R . . . .
C82 C 0.0963(3) 0.41269(19) 0.5579(2) 0.0455(11) Uani 1 1 d D . . . .
H82A H 0.042381 0.414759 0.526818 0.055 Uiso 1 1 calc R . . . .
H82B H 0.070989 0.395952 0.585696 0.055 Uiso 1 1 calc R . . . .
C83 C 0.1176(3) 0.29724(18) 0.4959(2) 0.0492(12) Uani 1 1 d . . . . .
H83A H 0.087377 0.285034 0.524617 0.059 Uiso 1 1 calc R . . . .
H83B H 0.067048 0.295271 0.461323 0.059 Uiso 1 1 calc R . . . .
C84 C 0.1872(3) 0.2476(2) 0.4728(2) 0.0577(14) Uani 1 1 d . . . . .
H84A H 0.213928 0.257365 0.442127 0.086 Uiso 1 1 calc GR . . . .
H84B H 0.153349 0.204086 0.455167 0.086 Uiso 1 1 calc GR . . . .
H84C H 0.238338 0.249856 0.506613 0.086 Uiso 1 1 calc GR . . . .
C91 C 0.2132(5) 0.5604(3) 0.4506(3) 0.0761(19) Uani 1 1 d . . . . .
H91 H 0.269842 0.586949 0.480920 0.091 Uiso 1 1 calc R . . . .
C92 C 0.2610(4) 0.5065(2) 0.4096(2) 0.0561(13) Uani 1 1 d . . . . .
H92A H 0.212775 0.469921 0.384076 0.067 Uiso 1 1 calc R . . . .
H92B H 0.289087 0.522986 0.382531 0.067 Uiso 1 1 calc R . . . .
C93 C 0.1731(7) 0.6062(3) 0.4306(4) 0.163(5) Uani 1 1 d . . . . .
H93A H 0.112667 0.584482 0.402532 0.195 Uiso 1 1 calc R . . . .
H93B H 0.214745 0.615362 0.405633 0.195 Uiso 1 1 calc R . . . .
C94 C 0.1510(4) 0.6697(2) 0.4691(3) 0.0771(18) Uani 1 1 d . . . . .
H94A H 0.102338 0.685757 0.445404 0.116 Uiso 1 1 calc GR . . . .
H94B H 0.208454 0.700224 0.484312 0.116 Uiso 1 1 calc GR . . . .
H94C H 0.127719 0.665226 0.503256 0.116 Uiso 1 1 calc GR . . . .
C101 C -0.1919(3) 1.10117(19) 0.93751(19) 0.0369(10) Uani 1 1 d . . . . .
H101 H -0.249429 1.092140 0.904458 0.044 Uiso 1 1 calc R . . . .
C102 C -0.1225(3) 1.05253(19) 0.9141(2) 0.0415(11) Uani 1 1 d D . . . .
H10C H -0.105596 1.057412 0.877882 0.050 Uiso 1 1 calc R . . . .
H10D H -0.063777 1.061209 0.945421 0.050 Uiso 1 1 calc R . . . .
C103 C -0.1482(3) 1.17199(19) 0.9528(2) 0.0412(11) Uani 1 1 d . . . . .
H10E H -0.090786 1.181434 0.985295 0.049 Uiso 1 1 calc R . . . .
H10F H -0.127944 1.174677 0.916681 0.049 Uiso 1 1 calc R . . . .
C104 C -0.2151(3) 1.2247(2) 0.9731(2) 0.0533(13) Uani 1 1 d . . . . .
H10G H -0.264921 1.221948 0.938443 0.080 Uiso 1 1 calc GR . . . .
H10H H -0.178845 1.267391 0.989170 0.080 Uiso 1 1 calc GR . . . .
H10I H -0.243983 1.218212 1.004505 0.080 Uiso 1 1 calc GR . . . .
C111 C -0.3973(3) 0.88982(18) 0.8786(2) 0.0392(10) Uani 1 1 d . . . . .
H111 H -0.365990 0.887923 0.844529 0.047 Uiso 1 1 calc R . . . .
C112 C -0.4514(3) 0.94979(18) 0.8920(2) 0.0433(11) Uani 1 1 d D . . . .
H11D H -0.495730 0.948558 0.854999 0.052 Uiso 1 1 calc R . . . .
H11E H -0.488130 0.951851 0.923269 0.052 Uiso 1 1 calc R . . . .
C113 C -0.4626(3) 0.82731(19) 0.8583(2) 0.0498(12) Uani 1 1 d . . . . .
H11F H -0.511591 0.825251 0.822913 0.060 Uiso 1 1 calc R . . . .
H11G H -0.495415 0.828539 0.891188 0.060 Uiso 1 1 calc R . . . .
C114 C -0.4120(4) 0.7652(2) 0.8414(2) 0.0585(13) Uani 1 1 d . . . . .
H11H H -0.378311 0.763740 0.809294 0.088 Uiso 1 1 calc GR . . . .
H11I H -0.458893 0.727340 0.827101 0.088 Uiso 1 1 calc GR . . . .
H11J H -0.366590 0.765107 0.876908 0.088 Uiso 1 1 calc GR . . . .
C121 C -0.1926(3) 0.9680(2) 1.0835(2) 0.0454(11) Uani 1 1 d . . . . .
H121 H -0.242221 0.930144 1.065837 0.054 Uiso 1 1 calc R . . . .
C122 C -0.2405(4) 1.0260(2) 1.1140(2) 0.0544(13) Uani 1 1 d . . . . .
H12E H -0.262436 1.020088 1.148456 0.065 Uiso 1 1 calc R . . . .
H12F H -0.193688 1.064731 1.130391 0.065 Uiso 1 1 calc R . . . .
C123 C -0.1132(3) 0.9513(2) 1.1276(2) 0.0496(12) Uani 1 1 d . . . . .
H12G H -0.055453 0.981405 1.137115 0.060 Uiso 1 1 calc R . . . .
H12H H -0.134151 0.957546 1.165815 0.060 Uiso 1 1 calc R . . . .
C124 C -0.0890(3) 0.8819(2) 1.1010(2) 0.0531(13) Uani 1 1 d . . . . .
H12I H -0.069342 0.875292 1.062827 0.080 Uiso 1 1 calc GR . . . .
H12J H -0.144980 0.851890 1.093802 0.080 Uiso 1 1 calc GR . . . .
H12K H -0.037370 0.874114 1.129465 0.080 Uiso 1 1 calc GR . . . .
C130 C 1.6870(3) -0.4583(2) 0.1142(2) 0.0391(10) Uani 1 1 d . . . . .
C131 C 1.7864(3) -0.4450(2) 0.1173(2) 0.0478(12) Uani 1 1 d . . . . .
H131 H 1.814779 -0.401667 0.134005 0.057 Uiso 1 1 calc R . . . .
C132 C 1.8416(4) -0.4951(2) 0.0961(3) 0.0608(15) Uani 1 1 d . . . . .
H132 H 1.907289 -0.485462 0.099072 0.073 Uiso 1 1 calc R . . . .
C133 C 1.8006(4) -0.5604(2) 0.0701(3) 0.0733(17) Uani 1 1 d . . . . .
H133 H 1.838615 -0.593824 0.054792 0.088 Uiso 1 1 calc R . . . .
C134 C 1.7056(4) -0.5755(2) 0.0669(3) 0.0741(17) Uani 1 1 d . . . . .
H134 H 1.678949 -0.619219 0.050214 0.089 Uiso 1 1 calc R . . . .
C135 C 1.6471(4) -0.5247(2) 0.0891(2) 0.0566(13) Uani 1 1 d . . . . .
C136 C 1.5479(4) -0.5370(2) 0.0897(3) 0.0776(18) Uani 1 1 d . . . . .
H136 H 1.518253 -0.579958 0.074690 0.093 Uiso 1 1 calc R . . . .
C137 C 1.4969(4) -0.4854(2) 0.1125(3) 0.0679(16) Uani 1 1 d . . . . .
H137 H 1.431693 -0.492774 0.112166 0.081 Uiso 1 1 calc R . . . .
C138 C 1.5439(3) -0.4203(2) 0.1368(2) 0.0444(11) Uani 1 1 d . . . . .
C139 C 1.4878(3) -0.3634(2) 0.1669(2) 0.0433(11) Uani 1 1 d . . . . .
C140 C 1.1997(3) -0.49437(19) 0.2293(2) 0.0389(10) Uani 1 1 d . . . . .
C141 C 1.2826(3) -0.5004(2) 0.2040(2) 0.0510(12) Uani 1 1 d . . . . .
H141 H 1.309823 -0.464795 0.197284 0.061 Uiso 1 1 calc R . . . .
C142 C 1.3235(4) -0.5585(2) 0.1893(2) 0.0608(14) Uani 1 1 d . . . . .
H142 H 1.377969 -0.562341 0.172018 0.073 Uiso 1 1 calc R . . . .
C143 C 1.2841(4) -0.6124(2) 0.2000(2) 0.0586(14) Uani 1 1 d . . . . .
H143 H 1.312394 -0.651696 0.189284 0.070 Uiso 1 1 calc R . . . .
C144 C 1.2055(4) -0.6079(2) 0.2256(2) 0.0509(12) Uani 1 1 d . . . . .
H144 H 1.181813 -0.643603 0.233727 0.061 Uiso 1 1 calc R . . . .
C145 C 1.1588(3) -0.54931(19) 0.2402(2) 0.0409(10) Uani 1 1 d . . . . .
C146 C 1.0763(3) -0.5412(2) 0.2654(2) 0.0467(12) Uani 1 1 d . . . . .
H146 H 1.048943 -0.575415 0.274178 0.056 Uiso 1 1 calc R . . . .
C147 C 1.0358(3) -0.48333(19) 0.2772(2) 0.0438(11) Uani 1 1 d . . . . .
H147 H 0.979674 -0.477979 0.292737 0.053 Uiso 1 1 calc R . . . .
C148 C 1.0807(3) -0.43150(18) 0.2652(2) 0.0366(10) Uani 1 1 d . . . . .
C149 C 1.0403(3) -0.36451(19) 0.2835(2) 0.0400(10) Uani 1 1 d . . . . .
C150 C 0.9030(3) 0.03526(18) 0.33766(19) 0.0338(9) Uani 1 1 d . . . . .
C151 C 0.8153(3) 0.0415(2) 0.3588(2) 0.0466(12) Uani 1 1 d . . . . .
H151 H 0.775109 0.003921 0.352095 0.056 Uiso 1 1 calc R . . . .
C152 C 0.7894(3) 0.1020(2) 0.3887(2) 0.0524(12) Uani 1 1 d . . . . .
H152 H 0.731322 0.105484 0.402079 0.063 Uiso 1 1 calc R . . . .
C153 C 0.8496(4) 0.1591(2) 0.3995(2) 0.0542(13) Uani 1 1 d . . . . .
H153 H 0.831292 0.200222 0.420327 0.065 Uiso 1 1 calc R . . . .
C154 C 0.9338(4) 0.1552(2) 0.3802(2) 0.0561(13) Uani 1 1 d . . . . .
H154 H 0.972627 0.193676 0.387842 0.067 Uiso 1 1 calc R . . . .
C155 C 0.9642(3) 0.09349(19) 0.3484(2) 0.0400(10) Uani 1 1 d . . . . .
C156 C 1.0496(3) 0.0854(2) 0.3256(2) 0.0448(11) Uani 1 1 d . . . . .
H156 H 1.090615 0.122157 0.330936 0.054 Uiso 1 1 calc R . . . .
C157 C 1.0724(3) 0.0240(2) 0.2957(2) 0.0425(11) Uani 1 1 d . . . . .
H157 H 1.128587 0.018392 0.280130 0.051 Uiso 1 1 calc R . . . .
C158 C 1.0093(3) -0.03144(18) 0.28848(19) 0.0326(9) Uani 1 1 d . . . . .
C159 C 1.0357(3) -0.10015(19) 0.2563(2) 0.0357(10) Uani 1 1 d . . . . .
C160 C 0.3911(3) -0.0045(2) 0.4188(2) 0.0386(10) Uani 1 1 d . . . . .
C161 C 0.2891(3) -0.0149(2) 0.4098(2) 0.0528(12) Uani 1 1 d . . . . .
H161 H 0.255409 -0.054718 0.382619 0.063 Uiso 1 1 calc R . . . .
C162 C 0.2408(4) 0.0349(3) 0.4419(2) 0.0608(14) Uani 1 1 d . . . . .
H162 H 0.173986 0.028262 0.436373 0.073 Uiso 1 1 calc R . . . .
C163 C 0.2900(4) 0.0952(3) 0.4828(3) 0.0646(16) Uani 1 1 d . . . . .
H163 H 0.255893 0.128060 0.504539 0.078 Uiso 1 1 calc R . . . .
C164 C 0.3867(4) 0.1060(2) 0.4909(2) 0.0550(13) Uani 1 1 d . . . . .
H164 H 0.418434 0.146573 0.517849 0.066 Uiso 1 1 calc R . . . .
C165 C 0.4406(3) 0.0572(2) 0.4595(2) 0.0416(11) Uani 1 1 d . . . . .
C166 C 0.5412(4) 0.06519(19) 0.4664(2) 0.0456(12) Uani 1 1 d . . . . .
H166 H 0.576350 0.105001 0.492489 0.055 Uiso 1 1 calc R . . . .
C167 C 0.5876(3) 0.01464(19) 0.43498(19) 0.0389(10) Uani 1 1 d . . . . .
H167 H 0.654238 0.019718 0.438724 0.047 Uiso 1 1 calc R . . . .
C168 C 0.5326(3) -0.04587(18) 0.39642(18) 0.0338(9) Uani 1 1 d . . . . .
C169 C 0.5862(3) -0.10248(19) 0.36382(18) 0.0337(9) Uani 1 1 d . . . . .
C170 C 0.5951(3) 0.23131(18) 0.3612(2) 0.0353(10) Uani 1 1 d . . . . .
C171 C 0.6673(3) 0.2324(2) 0.3273(2) 0.0463(12) Uani 1 1 d . . . . .
H171 H 0.704190 0.271884 0.335795 0.056 Uiso 1 1 calc R . . . .
C172 C 0.6839(3) 0.1770(2) 0.2826(2) 0.0500(12) Uani 1 1 d . . . . .
H172 H 0.731151 0.179192 0.260607 0.060 Uiso 1 1 calc R . . . .
C173 C 0.6301(3) 0.1165(2) 0.2696(2) 0.0480(12) Uani 1 1 d . . . . .
H173 H 0.641606 0.078745 0.238975 0.058 Uiso 1 1 calc R . . . .
C174 C 0.5613(3) 0.11328(19) 0.3018(2) 0.0431(11) Uani 1 1 d . . . . .
H174 H 0.526982 0.072821 0.293327 0.052 Uiso 1 1 calc R . . . .
C175 C 0.5404(3) 0.16989(18) 0.3480(2) 0.0371(10) Uani 1 1 d . . . . .
C176 C 0.4696(3) 0.17033(19) 0.3823(2) 0.0390(10) Uani 1 1 d . . . . .
H176 H 0.433696 0.131132 0.376204 0.047 Uiso 1 1 calc R . . . .
C177 C 0.4529(3) 0.22759(19) 0.4246(2) 0.0393(10) Uani 1 1 d . . . . .
H177 H 0.404312 0.227996 0.446329 0.047 Uiso 1 1 calc R . . . .
C178 C 0.5104(3) 0.28687(18) 0.43525(19) 0.0327(9) Uani 1 1 d . . . . .
C179 C 0.4895(3) 0.35168(18) 0.47993(19) 0.0324(9) Uani 1 1 d . . . . .
C180 C -0.1272(3) 0.7209(3) 0.6857(2) 0.0517(13) Uani 1 1 d . . . . .
C181 C -0.2304(4) 0.7158(3) 0.6747(3) 0.0842(19) Uani 1 1 d . . . . .
H181 H -0.268165 0.678183 0.646111 0.101 Uiso 1 1 calc R . . . .
C182 C -0.2719(5) 0.7708(4) 0.7095(4) 0.099(3) Uani 1 1 d . . . . .
H182 H -0.338856 0.769954 0.702934 0.119 Uiso 1 1 calc R . . . .
C183 C -0.2148(7) 0.8265(4) 0.7534(4) 0.109(3) Uani 1 1 d . . . . .
H183 H -0.244457 0.861709 0.775949 0.130 Uiso 1 1 calc R . . . .
C184 C -0.1195(6) 0.8300(3) 0.7635(3) 0.085(2) Uani 1 1 d . . . . .
H184 H -0.083438 0.867529 0.793352 0.102 Uiso 1 1 calc R . . . .
C185 C -0.0708(4) 0.7783(2) 0.7301(2) 0.0561(14) Uani 1 1 d . . . . .
C186 C 0.0301(4) 0.7803(2) 0.7378(2) 0.0541(13) Uani 1 1 d . . . . .
H186 H 0.069827 0.816688 0.766775 0.065 Uiso 1 1 calc R . . . .
C187 C 0.0686(3) 0.7285(2) 0.7025(2) 0.0442(11) Uani 1 1 d . . . . .
H187 H 0.135427 0.729479 0.707207 0.053 Uiso 1 1 calc R . . . .
C188 C 0.0093(3) 0.67309(19) 0.65850(19) 0.0336(9) Uani 1 1 d . . . . .
C189 C 0.0563(3) 0.6171(2) 0.6179(2) 0.0410(10) Uani 1 1 d . . . . .
C190 C 0.1512(3) 0.76748(18) 0.8661(2) 0.0355(10) Uani 1 1 d . . . . .
C191 C 0.2459(3) 0.7819(2) 0.8592(2) 0.0472(12) Uani 1 1 d . . . . .
H191 H 0.271580 0.825487 0.871175 0.057 Uiso 1 1 calc R . . . .
C192 C 0.2990(4) 0.7322(2) 0.8352(3) 0.0669(16) Uani 1 1 d . . . . .
H192 H 0.360421 0.742138 0.829953 0.080 Uiso 1 1 calc R . . . .
C193 C 0.2628(4) 0.6660(2) 0.8181(3) 0.0759(18) Uani 1 1 d . . . . .
H193 H 0.300028 0.632370 0.801876 0.091 Uiso 1 1 calc R . . . .
C194 C 0.1729(3) 0.6516(2) 0.8256(3) 0.0619(15) Uani 1 1 d . . . . .
H194 H 0.148947 0.607710 0.814177 0.074 Uiso 1 1 calc R . . . .
C195 C 0.1152(3) 0.70138(19) 0.8502(2) 0.0433(11) Uani 1 1 d . . . . .
C196 C 0.0215(3) 0.6895(2) 0.8593(2) 0.0473(12) Uani 1 1 d . . . . .
H196 H -0.004330 0.646572 0.850635 0.057 Uiso 1 1 calc R . . . .
C197 C -0.0307(3) 0.74062(19) 0.8806(2) 0.0421(11) Uani 1 1 d . . . . .
H197 H -0.092757 0.733094 0.886198 0.051 Uiso 1 1 calc R . . . .
C198 C 0.0104(3) 0.80564(18) 0.89409(18) 0.0329(9) Uani 1 1 d . . . . .
C199 C -0.0478(3) 0.86311(19) 0.91894(18) 0.0339(9) Uani 1 1 d . . . . .
C200 C -0.6742(3) 1.25740(18) 1.00253(19) 0.0337(9) Uani 1 1 d . . . . .
C201 C -0.7631(3) 1.2656(2) 1.0215(2) 0.0438(11) Uani 1 1 d . . . . .
H201 H -0.791852 1.232529 1.031195 0.053 Uiso 1 1 calc R . . . .
C202 C -0.8072(4) 1.3210(2) 1.0260(2) 0.0552(13) Uani 1 1 d . . . . .
H202 H -0.866505 1.325394 1.037842 0.066 Uiso 1 1 calc R . . . .
C203 C -0.7633(4) 1.3722(2) 1.0125(2) 0.0572(14) Uani 1 1 d . . . . .
H203 H -0.793584 1.410350 1.016304 0.069 Uiso 1 1 calc R . . . .
C204 C -0.6787(3) 1.3664(2) 0.9945(2) 0.0494(12) Uani 1 1 d . . . . .
H204 H -0.651434 1.400330 0.985265 0.059 Uiso 1 1 calc R . . . .
C205 C -0.6299(3) 1.30916(18) 0.98917(19) 0.0371(10) Uani 1 1 d . . . . .
C206 C -0.5410(3) 1.29945(18) 0.97044(19) 0.0399(11) Uani 1 1 d . . . . .
H206 H -0.509916 1.332012 0.961301 0.048 Uiso 1 1 calc R . . . .
C207 C -0.5006(3) 1.24231(18) 0.96568(19) 0.0374(10) Uani 1 1 d . . . . .
H207 H -0.440810 1.236014 0.954704 0.045 Uiso 1 1 calc R . . . .
C208 C -0.5515(3) 1.19264(17) 0.97782(18) 0.0317(9) Uani 1 1 d . . . . .
C209 C -0.5130(3) 1.12546(18) 0.9654(2) 0.0354(10) Uani 1 1 d . . . . .
C71 C 0.3874(5) 0.5587(3) 0.6490(3) 0.0530(8) Uani 0.733(4) 1 d D . P B 1
H71 H 0.344092 0.541685 0.669290 0.064 Uiso 0.733(4) 1 calc R . P B 1
C73 C 0.4569(4) 0.6164(3) 0.6969(3) 0.0530(8) Uani 0.733(4) 1 d D . P B 1
H73A H 0.422652 0.655438 0.706937 0.064 Uiso 0.733(4) 1 calc R . P B 1
H73B H 0.475426 0.606703 0.734212 0.064 Uiso 0.733(4) 1 calc R . P B 1
C74 C 0.5482(4) 0.6320(3) 0.6771(3) 0.0530(8) Uani 0.733(4) 1 d D . P B 1
H74A H 0.531071 0.638288 0.638469 0.080 Uiso 0.733(4) 1 calc GR . P B 1
H74B H 0.587393 0.596052 0.672594 0.080 Uiso 0.733(4) 1 calc GR . P B 1
H74C H 0.583854 0.671457 0.707785 0.080 Uiso 0.733(4) 1 calc GR . P B 1
C71A C 0.4129(11) 0.5721(7) 0.6398(7) 0.0530(8) Uani 0.267(4) 1 d D . P B 2
H71A H 0.464803 0.606651 0.647117 0.064 Uiso 0.267(4) 1 calc R . P B 2
C73A C 0.3744(11) 0.5804(8) 0.6944(7) 0.0530(8) Uani 0.267(4) 1 d D . P B 2
H73C H 0.322418 0.545972 0.685144 0.064 Uiso 0.267(4) 1 calc R . P B 2
H73D H 0.348619 0.622664 0.707836 0.064 Uiso 0.267(4) 1 calc R . P B 2
C74A C 0.4561(11) 0.5768(8) 0.7455(8) 0.0530(8) Uani 0.267(4) 1 d D . P B 2
H74D H 0.489539 0.538926 0.729348 0.080 Uiso 0.267(4) 1 calc GR . P B 2
H74E H 0.429175 0.573199 0.778782 0.080 Uiso 0.267(4) 1 calc GR . P B 2
H74F H 0.500587 0.615958 0.760465 0.080 Uiso 0.267(4) 1 calc GR . P B 2

loop_
_atom_site_aniso_label
_atom_site_aniso_U_11
_atom_site_aniso_U_22
_atom_site_aniso_U_33
_atom_site_aniso_U_23
_atom_site_aniso_U_13
_atom_site_aniso_U_12
Cu1 0.0234(3) 0.0289(3) 0.0379(3) 0.0117(2) 0.0057(2) -0.00007(19)
Cu2 0.0290(3) 0.0289(3) 0.0488(3) 0.0123(2) 0.0109(2) 0.0018(2)
Cu3 0.0246(3) 0.0257(2) 0.0389(3) 0.0083(2) 0.0044(2) 0.00111(19)
Cu4 0.0224(3) 0.0267(2) 0.0359(3) 0.0103(2) 0.0042(2) -0.00005(18)
O1 0.0342(17) 0.0275(15) 0.0437(18) 0.0082(13) 0.0113(14) 0.0019(11)
O2 0.0256(15) 0.0282(14) 0.0449(18) 0.0114(13) 0.0004(13) -0.0017(11)
O3 0.0368(18) 0.0497(19) 0.063(2) 0.0248(18) 0.0170(17) 0.0105(14)
O4 0.0358(18) 0.0409(18) 0.066(2) 0.0109(17) -0.0005(16) 0.0096(14)
O5 0.0369(18) 0.0399(17) 0.051(2) 0.0134(15) 0.0162(15) 0.0074(13)
O6 0.0385(18) 0.0428(18) 0.062(2) 0.0186(17) 0.0177(16) -0.0035(13)
O7 0.0344(17) 0.0418(17) 0.050(2) 0.0096(15) 0.0045(15) 0.0114(13)
O8 0.0398(18) 0.0355(16) 0.048(2) 0.0072(14) 0.0125(15) 0.0027(13)
O9 0.0431(19) 0.0469(19) 0.058(2) 0.0141(17) 0.0133(17) -0.0027(14)
O10 0.0331(17) 0.0358(16) 0.0439(19) 0.0128(14) 0.0124(14) 0.0025(12)
O11 0.0259(15) 0.0279(15) 0.0515(19) 0.0124(14) 0.0006(14) 0.0033(11)
O12 0.0384(18) 0.0449(19) 0.078(3) 0.0298(19) 0.0252(18) 0.0134(14)
O13 0.0403(18) 0.0370(17) 0.069(2) 0.0107(16) 0.0166(17) 0.0028(14)
O14 0.049(2) 0.0321(16) 0.082(3) 0.0222(16) 0.0304(18) 0.0059(14)
O15 0.0383(18) 0.0273(15) 0.078(2) 0.0088(15) 0.0219(17) -0.0023(13)
O16 0.0367(17) 0.0285(15) 0.052(2) 0.0026(14) 0.0089(15) -0.0008(12)
O17 0.0317(17) 0.0313(16) 0.061(2) -0.0001(14) 0.0105(15) -0.0079(12)
O18 0.0399(19) 0.0352(18) 0.082(3) -0.0049(17) 0.0101(18) 0.0019(14)
O19 0.0315(16) 0.0304(15) 0.056(2) 0.0064(14) 0.0081(15) -0.0018(12)
O20 0.053(2) 0.0295(16) 0.090(3) 0.0229(17) 0.0409(19) 0.0074(14)
O131 0.044(2) 0.0452(19) 0.095(3) 0.0220(19) 0.0302(19) 0.0078(15)
O141 0.053(2) 0.0385(17) 0.085(3) 0.0270(17) 0.0373(19) 0.0133(14)
O151 0.0291(16) 0.0384(16) 0.060(2) 0.0204(15) 0.0129(15) 0.0039(12)
O161 0.0414(19) 0.0376(17) 0.064(2) 0.0092(15) 0.0213(17) 0.0017(13)
O171 0.0378(17) 0.0357(16) 0.058(2) 0.0131(15) 0.0196(16) 0.0036(13)
O181 0.0356(19) 0.0429(18) 0.079(3) 0.0051(17) 0.0277(17) 0.0071(14)
O191 0.0309(16) 0.0423(17) 0.060(2) 0.0197(15) 0.0212(15) 0.0086(13)
O201 0.0313(16) 0.0331(16) 0.072(2) 0.0245(15) 0.0211(16) 0.0054(12)
N1 0.0221(17) 0.0334(17) 0.0293(19) 0.0129(15) 0.0042(14) 0.0026(13)
N2 0.0286(19) 0.0328(18) 0.042(2) 0.0107(16) 0.0094(17) -0.0009(14)
N3 0.0248(18) 0.0323(18) 0.037(2) 0.0134(15) 0.0077(15) -0.0003(13)
N4 0.040(2) 0.0306(19) 0.064(3) 0.0069(18) 0.019(2) -0.0020(16)
N5 0.043(2) 0.0299(18) 0.042(2) 0.0121(16) 0.0096(18) -0.0025(15)
N6 0.049(2) 0.0342(19) 0.045(2) 0.0175(17) 0.0221(19) 0.0119(16)
N7 0.034(2) 0.039(2) 0.052(2) 0.0047(18) 0.0056(18) -0.0040(16)
N8 0.035(2) 0.0325(18) 0.041(2) 0.0109(16) 0.0062(17) -0.0006(14)
N9 0.042(2) 0.037(2) 0.047(2) 0.0153(17) 0.0094(18) 0.0103(16)
N10 0.0278(18) 0.0312(18) 0.036(2) 0.0115(15) 0.0054(15) -0.0033(14)
N11 0.0218(17) 0.0298(17) 0.041(2) 0.0114(15) 0.0066(15) 0.0024(13)
N12 0.0225(17) 0.0349(18) 0.035(2) 0.0141(15) 0.0088(15) -0.0002(13)
N13 0.036(2) 0.0368(19) 0.042(2) 0.0142(17) 0.0150(17) 0.0062(15)
N14 0.035(2) 0.0296(19) 0.051(2) 0.0112(17) 0.0109(18) 0.0064(15)
N15 0.0264(19) 0.0298(18) 0.042(2) 0.0116(16) 0.0006(16) 0.0017(14)
N16 0.039(2) 0.040(2) 0.030(2) 0.0087(16) 0.0102(17) 0.0092(16)
N17 0.0309(19) 0.0272(18) 0.045(2) 0.0108(16) 0.0086(17) 0.0041(14)
N18 0.033(2) 0.056(2) 0.039(2) 0.0157(19) 0.0081(17) 0.0126(17)
N19 0.0257(18) 0.0260(17) 0.035(2) 0.0053(15) 0.0053(15) 0.0003(13)
N20 0.034(2) 0.0270(17) 0.039(2) 0.0106(15) 0.0102(16) 0.0036(14)
C11 0.028(2) 0.033(2) 0.037(3) 0.0146(19) 0.0083(18) -0.0007(16)
C12 0.032(2) 0.035(2) 0.040(3) 0.0102(19) 0.013(2) -0.0005(17)
C13 0.031(2) 0.032(2) 0.052(3) 0.016(2) 0.013(2) -0.0034(17)
C14 0.039(3) 0.033(2) 0.058(3) 0.017(2) 0.007(2) -0.0004(19)
C21 0.036(3) 0.034(2) 0.048(3) 0.008(2) 0.005(2) -0.0025(18)
C22 0.028(2) 0.033(2) 0.049(3) 0.007(2) 0.000(2) -0.0017(17)
C23 0.056(3) 0.045(3) 0.065(4) 0.007(3) 0.004(3) -0.002(2)
C24 0.083(4) 0.044(3) 0.070(4) 0.003(3) 0.007(3) -0.002(3)
C31 0.048(3) 0.057(3) 0.051(3) 0.030(3) 0.013(2) 0.007(2)
C32 0.062(3) 0.060(3) 0.049(3) 0.022(3) 0.022(3) 0.010(3)
C33 0.048(3) 0.069(3) 0.055(3) 0.035(3) 0.012(3) 0.007(2)
C34 0.051(3) 0.058(3) 0.076(4) 0.041(3) 0.012(3) 0.003(2)
C41 0.071(4) 0.038(3) 0.110(5) 0.008(3) -0.043(4) -0.005(3)
C42 0.058(4) 0.045(3) 0.111(5) -0.005(3) -0.021(4) 0.007(3)
C43 0.105(5) 0.079(4) 0.089(5) 0.032(4) -0.010(4) -0.001(4)
C44 0.259(12) 0.108(7) 0.145(8) 0.050(6) -0.116(8) -0.035(7)
C51 0.054(3) 0.034(2) 0.050(3) 0.018(2) 0.011(2) -0.003(2)
C52 0.048(3) 0.043(3) 0.074(4) 0.035(3) 0.025(3) 0.007(2)
C53 0.063(3) 0.036(3) 0.054(3) 0.021(2) 0.010(3) -0.004(2)
C54 0.100(4) 0.034(3) 0.060(4) 0.017(2) 0.026(3) 0.006(3)
C61 0.067(3) 0.050(3) 0.063(4) 0.030(3) 0.035(3) 0.030(2)
C62 0.061(3) 0.047(3) 0.052(3) 0.030(2) 0.030(3) 0.017(2)
C63 0.085(4) 0.068(4) 0.071(4) 0.043(3) 0.044(3) 0.030(3)
C64 0.047(3) 0.040(3) 0.068(3) 0.033(2) 0.020(3) 0.009(2)
C72 0.0419(17) 0.0414(16) 0.058(2) 0.0026(14) -0.0027(15) 0.0045(12)
C81 0.039(3) 0.032(2) 0.053(3) 0.014(2) 0.012(2) -0.0017(18)
C82 0.043(3) 0.034(2) 0.058(3) 0.014(2) 0.015(2) -0.0020(19)
C83 0.050(3) 0.028(2) 0.064(3) 0.011(2) 0.010(3) -0.008(2)
C84 0.057(3) 0.031(2) 0.078(4) 0.017(2) 0.005(3) 0.001(2)
C91 0.107(5) 0.074(4) 0.093(5) 0.061(4) 0.063(4) 0.049(3)
C92 0.073(4) 0.053(3) 0.055(3) 0.027(3) 0.030(3) 0.017(3)
C93 0.286(12) 0.083(5) 0.217(10) 0.097(6) 0.192(10) 0.109(6)
C94 0.081(4) 0.045(3) 0.116(5) 0.033(3) 0.036(4) 0.020(3)
C101 0.033(2) 0.040(2) 0.039(3) 0.018(2) 0.006(2) -0.0019(18)
C102 0.041(3) 0.041(2) 0.047(3) 0.019(2) 0.014(2) -0.0023(19)
C103 0.038(3) 0.044(3) 0.044(3) 0.023(2) 0.002(2) -0.0074(19)
C104 0.062(3) 0.039(3) 0.061(3) 0.022(2) 0.011(3) -0.001(2)
C111 0.029(2) 0.032(2) 0.047(3) 0.006(2) 0.001(2) 0.0073(17)
C112 0.024(2) 0.030(2) 0.063(3) 0.008(2) -0.006(2) 0.0014(17)
C113 0.043(3) 0.031(2) 0.064(3) 0.012(2) -0.003(2) -0.0010(19)
C114 0.067(4) 0.037(3) 0.057(3) 0.002(2) 0.006(3) 0.008(2)
C121 0.044(3) 0.053(3) 0.045(3) 0.022(2) 0.015(2) 0.009(2)
C122 0.069(4) 0.054(3) 0.049(3) 0.023(3) 0.023(3) 0.012(3)
C123 0.035(3) 0.082(4) 0.037(3) 0.025(3) 0.011(2) 0.004(2)
C124 0.046(3) 0.059(3) 0.064(4) 0.038(3) 0.005(3) 0.000(2)
C130 0.036(3) 0.038(2) 0.045(3) 0.014(2) 0.013(2) 0.0080(19)
C131 0.044(3) 0.042(3) 0.067(4) 0.023(2) 0.025(3) 0.008(2)
C132 0.048(3) 0.055(3) 0.092(4) 0.032(3) 0.034(3) 0.014(2)
C133 0.063(4) 0.052(3) 0.104(5) 0.014(3) 0.043(4) 0.017(3)
C134 0.065(4) 0.042(3) 0.096(5) -0.004(3) 0.028(3) 0.005(3)
C135 0.046(3) 0.045(3) 0.066(4) 0.002(3) 0.015(3) 0.007(2)
C136 0.054(4) 0.042(3) 0.102(5) -0.015(3) 0.015(3) -0.008(3)
C137 0.043(3) 0.048(3) 0.086(4) -0.010(3) 0.016(3) -0.003(2)
C138 0.044(3) 0.036(2) 0.047(3) 0.005(2) 0.012(2) 0.005(2)
C139 0.034(3) 0.039(3) 0.054(3) 0.014(2) 0.009(2) 0.0044(19)
C140 0.037(3) 0.035(2) 0.040(3) 0.012(2) 0.002(2) 0.0068(18)
C141 0.047(3) 0.044(3) 0.064(3) 0.017(2) 0.018(3) 0.015(2)
C142 0.049(3) 0.060(3) 0.076(4) 0.022(3) 0.023(3) 0.027(2)
C143 0.061(3) 0.040(3) 0.068(4) 0.013(3) 0.008(3) 0.024(2)
C144 0.057(3) 0.036(3) 0.055(3) 0.016(2) 0.001(3) 0.013(2)
C145 0.046(3) 0.035(2) 0.035(3) 0.010(2) -0.005(2) 0.0067(19)
C146 0.056(3) 0.034(2) 0.050(3) 0.019(2) 0.005(2) -0.002(2)
C147 0.044(3) 0.036(2) 0.051(3) 0.016(2) 0.009(2) 0.0019(19)
C148 0.037(2) 0.027(2) 0.043(3) 0.0119(19) 0.006(2) -0.0009(17)
C149 0.036(3) 0.035(2) 0.049(3) 0.015(2) 0.009(2) 0.0036(19)
C150 0.031(2) 0.032(2) 0.035(3) 0.0110(19) -0.0001(19) 0.0000(17)
C151 0.034(3) 0.041(3) 0.062(3) 0.018(2) 0.006(2) 0.0027(19)
C152 0.046(3) 0.047(3) 0.064(4) 0.016(3) 0.015(3) 0.017(2)
C153 0.061(3) 0.035(3) 0.058(3) 0.009(2) 0.005(3) 0.011(2)
C154 0.069(4) 0.033(3) 0.059(3) 0.013(2) 0.001(3) 0.002(2)
C155 0.042(3) 0.031(2) 0.044(3) 0.013(2) 0.003(2) 0.0019(18)
C156 0.043(3) 0.033(2) 0.058(3) 0.019(2) 0.007(2) -0.0057(19)
C157 0.035(3) 0.044(3) 0.052(3) 0.020(2) 0.011(2) 0.0010(19)
C158 0.023(2) 0.031(2) 0.039(3) 0.0125(18) -0.0043(18) -0.0032(16)
C159 0.025(2) 0.036(2) 0.042(3) 0.013(2) -0.0020(19) 0.0005(17)
C160 0.043(3) 0.046(3) 0.033(3) 0.019(2) 0.012(2) 0.016(2)
C161 0.048(3) 0.065(3) 0.045(3) 0.017(3) 0.013(2) 0.022(2)
C162 0.053(3) 0.082(4) 0.059(4) 0.033(3) 0.021(3) 0.032(3)
C163 0.090(5) 0.060(4) 0.069(4) 0.038(3) 0.042(4) 0.048(3)
C164 0.089(4) 0.041(3) 0.044(3) 0.018(2) 0.028(3) 0.022(3)
C165 0.061(3) 0.036(2) 0.038(3) 0.020(2) 0.018(2) 0.015(2)
C166 0.070(3) 0.027(2) 0.038(3) 0.009(2) 0.011(2) 0.001(2)
C167 0.041(3) 0.040(2) 0.034(3) 0.012(2) 0.006(2) 0.0001(19)
C168 0.041(3) 0.032(2) 0.028(2) 0.0101(18) 0.009(2) 0.0049(18)
C169 0.033(2) 0.034(2) 0.029(2) 0.0065(18) 0.0038(19) 0.0008(17)
C170 0.030(2) 0.027(2) 0.047(3) 0.0107(19) 0.007(2) 0.0025(16)
C171 0.044(3) 0.030(2) 0.065(3) 0.013(2) 0.020(2) 0.0054(19)
C172 0.045(3) 0.042(3) 0.062(3) 0.013(2) 0.022(3) 0.009(2)
C173 0.044(3) 0.036(2) 0.055(3) 0.007(2) 0.009(2) 0.007(2)
C174 0.041(3) 0.028(2) 0.049(3) 0.007(2) -0.002(2) -0.0034(18)
C175 0.033(2) 0.029(2) 0.047(3) 0.013(2) 0.003(2) 0.0013(17)
C176 0.038(2) 0.026(2) 0.054(3) 0.016(2) 0.009(2) -0.0029(17)
C177 0.038(3) 0.036(2) 0.048(3) 0.019(2) 0.011(2) -0.0031(18)
C178 0.027(2) 0.031(2) 0.039(3) 0.0146(19) 0.0023(19) 0.0026(16)
C179 0.024(2) 0.032(2) 0.039(3) 0.0119(19) 0.0037(19) 0.0016(16)
C180 0.044(3) 0.080(4) 0.050(3) 0.037(3) 0.026(3) 0.039(3)
C181 0.062(4) 0.156(6) 0.064(4) 0.060(4) 0.036(3) 0.054(4)
C182 0.073(5) 0.187(8) 0.093(6) 0.095(6) 0.051(5) 0.084(5)
C183 0.147(8) 0.157(8) 0.084(6) 0.083(6) 0.080(6) 0.115(7)
C184 0.144(6) 0.081(4) 0.064(4) 0.040(3) 0.064(4) 0.073(4)
C185 0.096(4) 0.055(3) 0.030(3) 0.021(2) 0.027(3) 0.040(3)
C186 0.072(4) 0.043(3) 0.041(3) 0.006(2) 0.012(3) 0.011(2)
C187 0.042(3) 0.042(3) 0.042(3) 0.009(2) 0.005(2) 0.004(2)
C188 0.033(2) 0.035(2) 0.032(2) 0.0115(19) 0.0054(19) 0.0077(17)
C189 0.032(3) 0.042(3) 0.044(3) 0.010(2) 0.006(2) 0.0078(19)
C190 0.032(2) 0.030(2) 0.043(3) 0.0092(19) 0.009(2) 0.0034(17)
C191 0.034(3) 0.033(2) 0.071(4) 0.011(2) 0.017(2) 0.0035(19)
C192 0.040(3) 0.040(3) 0.115(5) 0.015(3) 0.029(3) 0.008(2)
C193 0.051(3) 0.043(3) 0.130(6) 0.017(3) 0.037(4) 0.014(2)
C194 0.047(3) 0.024(2) 0.105(5) 0.008(3) 0.023(3) 0.002(2)
C195 0.034(3) 0.030(2) 0.059(3) 0.008(2) 0.009(2) 0.0035(18)
C196 0.041(3) 0.030(2) 0.063(3) 0.006(2) 0.013(2) -0.0068(19)
C197 0.029(2) 0.038(2) 0.053(3) 0.009(2) 0.010(2) -0.0059(18)
C198 0.029(2) 0.029(2) 0.033(2) 0.0032(18) 0.0044(18) -0.0009(16)
C199 0.030(2) 0.034(2) 0.032(2) 0.0070(18) 0.0028(19) 0.0040(17)
C200 0.037(2) 0.031(2) 0.033(2) 0.0110(18) 0.0072(19) 0.0049(17)
C201 0.039(3) 0.041(3) 0.056(3) 0.022(2) 0.013(2) 0.0075(19)
C202 0.052(3) 0.057(3) 0.065(4) 0.026(3) 0.022(3) 0.023(2)
C203 0.062(3) 0.044(3) 0.073(4) 0.024(3) 0.023(3) 0.026(2)
C204 0.057(3) 0.033(2) 0.059(3) 0.019(2) 0.009(3) 0.007(2)
C205 0.041(3) 0.030(2) 0.038(3) 0.0104(19) 0.004(2) 0.0044(18)
C206 0.051(3) 0.026(2) 0.043(3) 0.0114(19) 0.013(2) -0.0029(18)
C207 0.039(3) 0.032(2) 0.042(3) 0.0126(19) 0.013(2) 0.0004(18)
C208 0.033(2) 0.0207(19) 0.037(3) 0.0073(17) 0.0035(19) -0.0009(16)
C209 0.034(2) 0.032(2) 0.042(3) 0.0138(19) 0.011(2) 0.0019(17)
C71 0.0419(17) 0.0414(16) 0.058(2) 0.0026(14) -0.0027(15) 0.0045(12)
C73 0.0419(17) 0.0414(16) 0.058(2) 0.0026(14) -0.0027(15) 0.0045(12)
C74 0.0419(17) 0.0414(16) 0.058(2) 0.0026(14) -0.0027(15) 0.0045(12)
C71A 0.0419(17) 0.0414(16) 0.058(2) 0.0026(14) -0.0027(15) 0.0045(12)
C73A 0.0419(17) 0.0414(16) 0.058(2) 0.0026(14) -0.0027(15) 0.0045(12)
C74A 0.0419(17) 0.0414(16) 0.058(2) 0.0026(14) -0.0027(15) 0.0045(12)

loop_
_atom_type_symbol
_atom_type_description
_atom_type_scat_dispersion_real
_atom_type_scat_dispersion_imag
_atom_type_scat_source
C C 0.0033 0.0016 'International Tables Vol C Tables 4.2.6.8 and 6.1.1.4'
H H 0.0000 0.0000 'International Tables Vol C Tables 4.2.6.8 and 6.1.1.4'
Cu Cu 0.3201 1.2651 'International Tables Vol C Tables 4.2.6.8 and 6.1.1.4'
N N 0.0061 0.0033 'International Tables Vol C Tables 4.2.6.8 and 6.1.1.4'
O O 0.0106 0.0060 'International Tables Vol C Tables 4.2.6.8 and 6.1.1.4'

loop_
_geom_angle_atom_site_label_1
_geom_angle_atom_site_label_2
_geom_angle_atom_site_label_3
_geom_angle
_geom_angle_site_symmetry_1
_geom_angle_site_symmetry_3
_geom_angle_publ_flag
O2 Cu1 O1 96.83(10) . . ?
O2 Cu1 N1 87.31(11) . . ?
O2 Cu1 N3 169.96(10) . . ?
N1 Cu1 O1 79.28(10) . . ?
N1 Cu1 N3 98.27(12) . . ?
N2 Cu1 O1 96.52(11) . . ?
N2 Cu1 O2 82.58(12) . . ?
N2 Cu1 N1 168.55(13) . . ?
N2 Cu1 N3 92.53(13) . . ?
N3 Cu1 O1 92.42(11) . . ?
O4 Cu2 O5 93.55(12) . . ?
O4 Cu2 N4 82.18(14) . . ?
O4 Cu2 N6 173.80(12) . . ?
N4 Cu2 O5 98.48(12) . . ?
N5 Cu2 O4 87.25(13) . . ?
N5 Cu2 O5 79.26(11) . . ?
N5 Cu2 N4 169.05(15) . . ?
N5 Cu2 N6 97.55(14) . . ?
N6 Cu2 O5 91.21(11) . . ?
N6 Cu2 N4 93.20(14) . . ?
O7 Cu3 O8 96.88(11) . . ?
O7 Cu3 N9 172.78(12) . . ?
N7 Cu3 O7 82.46(13) . . ?
N7 Cu3 O8 95.11(12) . . ?
N7 Cu3 N8 166.75(14) . . ?
N7 Cu3 N9 93.22(14) . . ?
N8 Cu3 O7 87.00(12) . . ?
N8 Cu3 O8 78.16(11) . . ?
N8 Cu3 N9 98.04(14) . . ?
N9 Cu3 O8 89.24(12) . . ?
O11 Cu4 O10 93.29(11) . . ?
O11 Cu4 N10 87.30(12) . . ?
O11 Cu4 N11 82.78(11) . . ?
O11 Cu4 N12 172.24(11) . . ?
N10 Cu4 O10 80.26(11) . . ?
N10 Cu4 N11 169.23(13) . . ?
N10 Cu4 N12 97.51(13) . . ?
N11 Cu4 O10 96.09(11) . . ?
N11 Cu4 N12 92.81(12) . . ?
N12 Cu4 O10 93.53(11) . . ?
C12 O1 Cu1 105.4(2) . . ?
C22 O2 Cu1 111.8(2) . . ?
C42 O4 Cu2 111.3(3) . . ?
C52 O5 Cu2 103.8(2) . . ?
C72 O7 Cu3 110.9(2) . . ?
C82 O8 Cu3 105.3(2) . . ?
C102 O10 Cu4 104.9(2) . . ?
C112 O11 Cu4 111.7(2) . . ?
C11 N1 Cu1 110.1(2) . . ?
C21 N2 Cu1 109.7(2) . . ?
C31 N3 Cu1 111.8(2) . . ?
C41 N4 Cu2 110.4(3) . . ?
C51 N5 Cu2 111.7(3) . . ?
C61 N6 Cu2 110.7(3) . . ?
C71 N7 Cu3 105.9(3) . . ?
C71A N7 Cu3 116.6(6) . . ?
C81 N8 Cu3 110.6(2) . . ?
C91 N9 Cu3 111.5(3) . . ?
C101 N10 Cu4 110.6(2) . . ?
C111 N11 Cu4 109.7(2) . . ?
C121 N12 Cu4 113.8(2) . . ?
C138 N13 C130 118.5(3) . . ?
C148 N14 C140 118.2(3) . . ?
C158 N15 C150 119.0(3) . . ?
C168 N16 C160 118.1(4) . . ?
C178 N17 C170 118.9(3) . . ?
C188 N18 C180 116.8(4) . . ?
C198 N19 C190 118.2(3) . . ?
C208 N20 C200 118.3(3) . . ?
N1 C11 C12 109.0(3) . . ?
N1 C11 C13 113.9(3) . . ?
C12 C11 C13 110.7(3) . . ?
O1 C12 C11 108.8(3) . . ?
C14 C13 C11 113.9(3) . . ?
N2 C21 C22 107.2(3) . . ?
N2 C21 C23 114.3(3) . . ?
C22 C21 C23 110.5(3) . . ?
O2 C22 C21 106.1(3) . . ?
C21 C23 C24 113.7(4) . . ?
N3 C31 C33 112.6(4) . . ?
C32 C31 N3 109.2(3) . . ?
C32 C31 C33 113.5(4) . . ?
O3 C32 C31 112.8(4) . . ?
C34 C33 C31 112.6(4) . . ?
N4 C41 C43 115.5(4) . . ?
C42 C41 N4 107.9(5) . . ?
C42 C41 C43 111.6(5) . . ?
O4 C42 C41 109.4(4) . . ?
C44 C43 C41 116.1(5) . . ?
N5 C51 C52 109.8(3) . . ?
N5 C51 C53 114.1(4) . . ?
C52 C51 C53 111.1(3) . . ?
O5 C52 C51 110.4(3) . . ?
C51 C53 C54 113.4(4) . . ?
N6 C61 C62 107.4(3) . . ?
C63 C61 N6 114.9(4) . . ?
C63 C61 C62 114.8(4) . . ?
O6 C62 C61 110.5(4) . . ?
C61 C63 C64 116.5(4) . . ?
O7 C72 C71 103.6(4) . . ?
O7 C72 C71A 116.6(7) . . ?
N8 C81 C82 109.5(3) . . ?
N8 C81 C83 114.5(4) . . ?
C82 C81 C83 111.1(3) . . ?
O8 C82 C81 109.1(3) . . ?
C84 C83 C81 113.7(4) . . ?
N9 C91 C92 107.6(4) . . ?
C93 C91 N9 121.5(5) . . ?
C93 C91 C92 120.8(5) . . ?
O9 C92 C91 110.9(4) . . ?
C91 C93 C94 125.9(8) . . ?
N10 C101 C102 108.9(3) . . ?
N10 C101 C103 113.7(3) . . ?
C102 C101 C103 111.0(3) . . ?
O10 C102 C101 110.4(3) . . ?
C104 C103 C101 115.1(3) . . ?
N11 C111 C112 107.6(3) . . ?
N11 C111 C113 114.5(3) . . ?
C113 C111 C112 112.5(3) . . ?
O11 C112 C111 106.7(3) . . ?
C111 C113 C114 114.5(4) . . ?
N12 C121 C123 113.2(3) . . ?
C122 C121 N12 108.6(3) . . ?
C122 C121 C123 113.6(4) . . ?
O12 C122 C121 113.2(4) . . ?
C124 C123 C121 112.2(4) . . ?
N13 C130 C131 118.8(4) . . ?
N13 C130 C135 123.5(4) . . ?
C135 C130 C131 117.7(4) . . ?
C132 C131 C130 120.9(4) . . ?
C131 C132 C133 120.7(4) . . ?
C134 C133 C132 120.5(5) . . ?
C133 C134 C135 120.0(5) . . ?
C130 C135 C134 120.3(4) . . ?
C130 C135 C136 116.5(4) . . ?
C134 C135 C136 123.1(5) . . ?
C137 C136 C135 119.5(4) . . ?
C136 C137 C138 119.6(5) . . ?
N13 C138 C137 122.5(4) . . ?
N13 C138 C139 118.5(4) . . ?
C137 C138 C139 118.9(4) . . ?
O13 C139 C138 117.8(4) . . ?
O131 C139 O13 125.6(4) . . ?
O131 C139 C138 116.6(4) . . ?
N14 C140 C141 118.8(3) . . ?
N14 C140 C145 121.7(4) . . ?
C141 C140 C145 119.5(4) . . ?
C142 C141 C140 120.2(4) . . ?
C141 C142 C143 120.6(5) . . ?
C144 C143 C142 120.9(4) . . ?
C143 C144 C145 120.7(4) . . ?
C144 C145 C140 118.1(4) . . ?
C146 C145 C140 117.6(4) . . ?
C146 C145 C144 124.3(4) . . ?
C147 C146 C145 120.0(4) . . ?
C146 C147 C148 118.7(4) . . ?
N14 C148 C147 123.7(4) . . ?
N14 C148 C149 117.4(3) . . ?
C147 C148 C149 118.8(4) . . ?
O14 C149 O141 126.9(4) . . ?
O14 C149 C148 117.9(4) . . ?
O141 C149 C148 115.2(3) . . ?
N15 C150 C151 119.5(3) . . ?
N15 C150 C155 121.5(4) . . ?
C151 C150 C155 119.1(4) . . ?
C152 C151 C150 120.5(4) . . ?
C151 C152 C153 120.4(4) . . ?
C154 C153 C152 120.8(4) . . ?
C153 C154 C155 121.3(4) . . ?
C154 C155 C150 117.9(4) . . ?
C156 C155 C150 117.4(4) . . ?
C156 C155 C154 124.6(4) . . ?
C157 C156 C155 120.1(4) . . ?
C156 C157 C158 119.0(4) . . ?
N15 C158 C157 122.8(4) . . ?
N15 C158 C159 118.0(3) . . ?
C157 C158 C159 119.1(4) . . ?
O15 C159 O151 125.3(4) . . ?
O15 C159 C158 118.1(4) . . ?
O151 C159 C158 116.6(3) . . ?
N16 C160 C161 118.3(4) . . ?
N16 C160 C165 122.1(4) . . ?
C161 C160 C165 119.5(4) . . ?
C162 C161 C160 118.9(5) . . ?
C161 C162 C163 121.4(5) . . ?
C164 C163 C162 120.1(5) . . ?
C163 C164 C165 121.5(5) . . ?
C164 C165 C160 118.5(4) . . ?
C166 C165 C160 117.4(4) . . ?
C166 C165 C164 124.1(5) . . ?
C167 C166 C165 120.0(4) . . ?
C166 C167 C168 118.9(4) . . ?
N16 C168 C167 123.5(4) . . ?
N16 C168 C169 118.5(4) . . ?
C167 C168 C169 118.0(4) . . ?
O16 C169 C168 118.4(3) . . ?
O161 C169 O16 124.7(4) . . ?
O161 C169 C168 116.9(3) . . ?
N17 C170 C171 119.6(3) . . ?
N17 C170 C175 122.3(4) . . ?
C171 C170 C175 118.2(4) . . ?
C172 C171 C170 121.6(4) . . ?
C171 C172 C173 120.3(4) . . ?
C174 C173 C172 119.9(4) . . ?
C173 C174 C175 121.7(4) . . ?
C174 C175 C170 118.3(4) . . ?
C176 C175 C170 116.9(4) . . ?
C176 C175 C174 124.8(4) . . ?
C177 C176 C175 120.5(3) . . ?
C176 C177 C178 119.3(4) . . ?
N17 C178 C177 122.1(4) . . ?
N17 C178 C179 117.9(3) . . ?
C177 C178 C179 119.9(4) . . ?
O17 C179 O171 125.8(4) . . ?
O17 C179 C178 118.5(3) . . ?
O171 C179 C178 115.7(3) . . ?
N18 C180 C181 116.2(5) . . ?
N18 C180 C185 122.8(4) . . ?
C185 C180 C181 120.9(5) . . ?
C182 C181 C180 116.4(7) . . ?
C183 C182 C181 121.6(7) . . ?
C184 C183 C182 121.0(7) . . ?
C183 C184 C185 121.8(7) . . ?
C184 C185 C180 118.2(6) . . ?
C186 C185 C180 117.7(4) . . ?
C186 C185 C184 124.1(6) . . ?
C187 C186 C185 118.9(5) . . ?
C186 C187 C188 121.1(4) . . ?
N18 C188 C187 122.6(4) . . ?
N18 C188 C189 118.3(4) . . ?
C187 C188 C189 119.0(4) . . ?
O18 C189 C188 117.9(4) . . ?
O181 C189 O18 126.4(4) . . ?
O181 C189 C188 115.7(4) . . ?
N19 C190 C191 118.1(3) . . ?
N19 C190 C195 122.7(4) . . ?
C195 C190 C191 119.1(4) . . ?
C192 C191 C190 120.1(4) . . ?
C191 C192 C193 121.2(4) . . ?
C194 C193 C192 119.3(5) . . ?
C193 C194 C195 121.6(4) . . ?
C190 C195 C196 117.1(4) . . ?
C194 C195 C190 118.7(4) . . ?
C194 C195 C196 124.1(4) . . ?
C197 C196 C195 120.0(4) . . ?
C196 C197 C198 119.1(4) . . ?
N19 C198 C197 122.8(4) . . ?
N19 C198 C199 118.2(3) . . ?
C197 C198 C199 119.0(3) . . ?
O19 C199 C198 117.8(3) . . ?
O191 C199 O19 125.7(4) . . ?
O191 C199 C198 116.5(3) . . ?
N20 C200 C201 119.1(3) . . ?
N20 C200 C205 122.0(4) . . ?
C201 C200 C205 118.9(3) . . ?
C202 C201 C200 120.8(4) . . ?
C201 C202 C203 120.2(4) . . ?
C204 C203 C202 120.8(4) . . ?
C203 C204 C205 120.9(4) . . ?
C204 C205 C200 118.3(4) . . ?
C206 C205 C200 117.4(3) . . ?
C206 C205 C204 124.2(4) . . ?
C207 C206 C205 120.0(3) . . ?
C206 C207 C208 118.6(4) . . ?
N20 C208 C207 123.6(3) . . ?
N20 C208 C209 117.1(3) . . ?
C207 C208 C209 119.1(3) . . ?
O20 C209 O201 125.6(4) . . ?
O20 C209 C208 118.3(4) . . ?
O201 C209 C208 116.1(3) . . ?
N7 C71 C73 114.3(5) . . ?
C72 C71 N7 102.6(5) . . ?
C72 C71 C73 110.1(5) . . ?
C74 C73 C71 115.1(5) . . ?
N7 C71A C72 107.5(9) . . ?
N7 C71A C73A 102.1(11) . . ?
C73A C71A C72 109.7(13) . . ?
C71A C73A C74A 108.8(13) . . ?

loop_
_geom_bond_atom_site_label_1
_geom_bond_atom_site_label_2
_geom_bond_distance
_geom_bond_site_symmetry_2
_geom_bond_publ_flag
Cu1 O1 2.355(3) . ?
Cu1 O2 2.005(3) . ?
Cu1 N1 2.009(3) . ?
Cu1 N2 1.998(3) . ?
Cu1 N3 2.019(3) . ?
Cu2 O4 1.997(3) . ?
Cu2 O5 2.381(3) . ?
Cu2 N4 2.010(3) . ?
Cu2 N5 1.991(3) . ?
Cu2 N6 2.004(3) . ?
Cu3 O7 2.015(3) . ?
Cu3 O8 2.389(3) . ?
Cu3 N7 2.004(3) . ?
Cu3 N8 2.011(3) . ?
Cu3 N9 2.019(3) . ?
Cu4 O10 2.331(3) . ?
Cu4 O11 1.995(3) . ?
Cu4 N10 1.997(3) . ?
Cu4 N11 2.000(3) . ?
Cu4 N12 2.020(3) . ?
O1 C12 1.435(4) . ?
O2 C22 1.434(4) . ?
O3 C32 1.422(5) . ?
O4 C42 1.424(5) . ?
O5 C52 1.459(5) . ?
O6 C62 1.407(5) . ?
O7 C72 1.419(5) . ?
O8 C82 1.425(4) . ?
O9 C92 1.422(5) . ?
O10 C102 1.443(4) . ?
O11 C112 1.430(4) . ?
O12 C122 1.448(5) . ?
O13 C139 1.255(4) . ?
O14 C149 1.245(4) . ?
O15 C159 1.240(4) . ?
O16 C169 1.263(4) . ?
O17 C179 1.240(4) . ?
O18 C189 1.253(5) . ?
O19 C199 1.257(4) . ?
O20 C209 1.238(4) . ?
O131 C139 1.249(5) . ?
O141 C149 1.254(5) . ?
O151 C159 1.267(4) . ?
O161 C169 1.254(4) . ?
O171 C179 1.261(4) . ?
O181 C189 1.238(5) . ?
O191 C199 1.252(4) . ?
O201 C209 1.257(4) . ?
N1 C11 1.489(4) . ?
N2 C21 1.476(5) . ?
N3 C31 1.492(5) . ?
N4 C41 1.477(6) . ?
N5 C51 1.466(5) . ?
N6 C61 1.487(5) . ?
N7 C71 1.527(7) . ?
N7 C71A 1.449(14) . ?
N8 C81 1.477(5) . ?
N9 C91 1.487(5) . ?
N10 C101 1.497(5) . ?
N11 C111 1.481(5) . ?
N12 C121 1.499(5) . ?
N13 C130 1.354(5) . ?
N13 C138 1.316(5) . ?
N14 C140 1.365(5) . ?
N14 C148 1.315(5) . ?
N15 C150 1.366(5) . ?
N15 C158 1.313(5) . ?
N16 C160 1.374(5) . ?
N16 C168 1.304(5) . ?
N17 C170 1.366(5) . ?
N17 C178 1.324(5) . ?
N18 C180 1.381(5) . ?
N18 C188 1.334(5) . ?
N19 C190 1.367(5) . ?
N19 C198 1.317(4) . ?
N20 C200 1.368(5) . ?
N20 C208 1.313(5) . ?
C11 C12 1.508(5) . ?
C11 C13 1.523(5) . ?
C13 C14 1.520(5) . ?
C21 C22 1.513(5) . ?
C21 C23 1.519(5) . ?
C23 C24 1.542(6) . ?
C31 C32 1.483(6) . ?
C31 C33 1.523(6) . ?
C33 C34 1.513(6) . ?
C41 C42 1.459(7) . ?
C41 C43 1.511(7) . ?
C43 C44 1.488(9) . ?
C51 C52 1.494(6) . ?
C51 C53 1.529(5) . ?
C53 C54 1.530(6) . ?
C61 C62 1.524(6) . ?
C61 C63 1.459(6) . ?
C63 C64 1.516(6) . ?
C72 C71 1.526(7) . ?
C72 C71A 1.505(14) . ?
C81 C82 1.500(6) . ?
C81 C83 1.519(5) . ?
C83 C84 1.513(6) . ?
C91 C92 1.509(6) . ?
C91 C93 1.342(8) . ?
C93 C94 1.447(8) . ?
C101 C102 1.500(5) . ?
C101 C103 1.535(5) . ?
C103 C104 1.516(6) . ?
C111 C112 1.501(5) . ?
C111 C113 1.495(5) . ?
C113 C114 1.514(6) . ?
C121 C122 1.476(6) . ?
C121 C123 1.529(6) . ?
C123 C124 1.498(6) . ?
C130 C131 1.411(6) . ?
C130 C135 1.409(6) . ?
C131 C132 1.367(6) . ?
C132 C133 1.393(6) . ?
C133 C134 1.355(7) . ?
C134 C135 1.412(6) . ?
C135 C136 1.425(7) . ?
C136 C137 1.358(7) . ?
C137 C138 1.419(6) . ?
C138 C139 1.525(6) . ?
C140 C141 1.403(6) . ?
C140 C145 1.434(5) . ?
C141 C142 1.368(6) . ?
C142 C143 1.401(6) . ?
C143 C144 1.353(6) . ?
C144 C145 1.418(6) . ?
C145 C146 1.395(6) . ?
C146 C147 1.362(6) . ?
C147 C148 1.414(5) . ?
C148 C149 1.531(5) . ?
C150 C151 1.414(5) . ?
C150 C155 1.430(5) . ?
C151 C152 1.358(6) . ?
C152 C153 1.403(6) . ?
C153 C154 1.347(6) . ?
C154 C155 1.416(6) . ?
C155 C156 1.404(6) . ?
C156 C157 1.357(6) . ?
C157 C158 1.420(5) . ?
C158 C159 1.518(5) . ?
C160 C161 1.418(6) . ?
C160 C165 1.420(6) . ?
C161 C162 1.371(6) . ?
C162 C163 1.398(7) . ?
C163 C164 1.347(7) . ?
C164 C165 1.404(6) . ?
C165 C166 1.401(6) . ?
C166 C167 1.360(6) . ?
C167 C168 1.417(5) . ?
C168 C169 1.518(5) . ?
C170 C171 1.414(5) . ?
C170 C175 1.427(5) . ?
C171 C172 1.359(6) . ?
C172 C173 1.405(5) . ?
C173 C174 1.356(6) . ?
C174 C175 1.416(6) . ?
C175 C176 1.402(5) . ?
C176 C177 1.359(6) . ?
C177 C178 1.422(5) . ?
C178 C179 1.516(5) . ?
C180 C181 1.428(7) . ?
C180 C185 1.419(7) . ?
C181 C182 1.413(8) . ?
C182 C183 1.397(10) . ?
C183 C184 1.320(9) . ?
C184 C185 1.414(7) . ?
C185 C186 1.403(7) . ?
C186 C187 1.347(6) . ?
C187 C188 1.407(5) . ?
C188 C189 1.525(6) . ?
C190 C191 1.417(5) . ?
C190 C195 1.406(5) . ?
C191 C192 1.356(6) . ?
C192 C193 1.404(6) . ?
C193 C194 1.358(6) . ?
C194 C195 1.405(6) . ?
C195 C196 1.410(6) . ?
C196 C197 1.356(6) . ?
C197 C198 1.416(5) . ?
C198 C199 1.524(5) . ?
C200 C201 1.409(5) . ?
C200 C205 1.427(5) . ?
C201 C202 1.357(6) . ?
C202 C203 1.416(6) . ?
C203 C204 1.340(6) . ?
C204 C205 1.423(5) . ?
C205 C206 1.407(5) . ?
C206 C207 1.363(5) . ?
C207 C208 1.419(5) . ?
C208 C209 1.527(5) . ?
C71 C73 1.532(7) . ?
C73 C74 1.520(8) . ?
C71A C73A 1.450(16) . ?
C73A C74A 1.537(16) . ?

loop_
_geom_hbond_atom_site_label_D
_geom_hbond_atom_site_label_H
_geom_hbond_atom_site_label_A
_geom_hbond_distance_DH
_geom_hbond_distance_HA
_geom_hbond_distance_DA
_geom_hbond_angle_DHA
_geom_hbond_site_symmetry_A
_geom_hbond_publ_flag
O1 H1 O13 0.863(9) 1.96(3) 2.685(4) 140(3) . yes
O2 H2 O151 0.868(9) 1.713(17) 2.508(4) 151(3) . yes
O3 H3 O14 0.82 1.97 2.760(4) 162.4 . yes
O4 H4 O141 0.870(9) 1.661(16) 2.490(4) 158(3) . yes
O5 H5 O16 0.874(9) 1.99(3) 2.723(4) 140(3) . yes
O6 H6 O15 0.82 1.94 2.742(4) 165.0 . yes
O7 H7 O171 0.871(9) 1.716(17) 2.518(4) 152(3) . yes
O8 H8 O18 0.877(9) 1.94(2) 2.729(4) 148(3) . yes
O9 H9 O17 0.82 1.96 2.757(4) 162.4 2_666 yes
O10 H10 O19 0.860(9) 2.00(3) 2.695(4) 138(3) . yes
O11 H11A O201 0.874(9) 1.686(13) 2.521(4) 159(2) . yes
O12 H12 O20 0.82 1.95 2.761(4) 169.7 2_477 yes
N1 H1A O151 0.89 2.31 3.063(4) 142.1 . yes
N1 H1B N16 0.89 2.28 3.091(5) 151.6 1_655 yes
N2 H2A O131 0.89 2.17 3.007(4) 155.7 . yes
N2 H2B O14 0.89 2.29 3.061(4) 144.7 . yes
N3 H3B O16 0.89 2.12 2.998(4) 170.0 1_655 yes
N4 H4A O15 0.89 2.28 3.051(4) 145.2 . yes
N4 H4B O161 0.89 2.21 3.019(5) 151.0 . yes
N6 H6B O161 0.89 2.16 2.986(4) 154.4 . yes
N7 H7B O181 0.89 2.18 3.014(5) 155.6 . yes
N9 H9A O18 0.89 2.15 3.035(5) 175.1 2_566 yes
N10 H10B N19 0.89 2.24 3.039(4) 149.7 2_577 yes
N11 H11B O191 0.89 2.17 2.996(4) 153.3 . yes
N11 H11C O20 0.89 2.20 2.967(4) 144.5 2_477 yes
N12 H12C O191 0.89 2.23 3.056(4) 154.4 . yes
N12 H12D O19 0.89 2.15 3.035(4) 169.8 2_577 yes
